data_4315255
loop_
_publ_author_name
'Elena V. Mutseneck'
'Susanne Bieller'
'Michael Bolte'
'Hans-Wolfram Lerner'
'Matthias Wagner'

_publ_section_title
;
 Fourth Generation Scorpionates: Coordination Behavior of a New Class of
 Conformationally Flexible Mixed-Donor (Pyrazol-1-yl)borates
;
_journal_name_full 'Inorganic Chemistry'
_journal_page_first 3540
_journal_page_last 3552
_journal_paper_doi 10.1021/ic100104t
_journal_volume 49
_journal_year 2010
_chemical_formula_moiety 'C58 H68 B6 K2 N4 O10'
_chemical_formula_sum 'C58 H68 B6 K2 N4 O10'
_chemical_formula_weight 1124.22
_chemical_name_systematic ?
_space_group_IT_number 2
_symmetry_cell_setting triclinic
_symmetry_space_group_name_Hall '-P 1'
_symmetry_space_group_name_H-M 'P -1'
_atom_sites_solution_hydrogens geom
_atom_sites_solution_primary direct
_atom_sites_solution_secondary difmap
_audit_creation_method SHELXL-97
_cell_angle_alpha 93.923(3)
_cell_angle_beta 98.620(3)
_cell_angle_gamma 100.821(3)
_cell_formula_units_Z 2
_cell_length_a 12.8574(5)
_cell_length_b 14.4976(6)
_cell_length_c 16.6411(7)
_cell_measurement_reflns_used 42510
_cell_measurement_temperature 173(2)
_cell_measurement_theta_max 26.0
_cell_measurement_theta_min 3.3
_cell_volume 2997.4(2)
_computing_cell_refinement 'X-Area (Stoe & Cie, 2001)'
_computing_data_collection 'X-Area (Stoe & Cie, 2001)'
_computing_data_reduction 'X-Area (Stoe & Cie, 2001)'
_computing_molecular_graphics 'XP in SHELXTL-Plus (Sheldrick, 1991)'
_computing_structure_refinement 'SHELXL-97 (Sheldrick, 1997)'
_computing_structure_solution 'SHELXS-97 (Sheldrick, 1990)'
_diffrn_ambient_temperature 173(2)
_diffrn_measured_fraction_theta_full 0.997
_diffrn_measured_fraction_theta_max 0.987
_diffrn_measurement_device_type 'STOE IPDS II two-circle-diffractometer'
_diffrn_measurement_method \w
_diffrn_radiation_monochromator graphite
_diffrn_radiation_source 'fine-focus sealed tube'
_diffrn_radiation_type MoK\a
_diffrn_radiation_wavelength 0.71073
_diffrn_reflns_av_R_equivalents 0.0677
_diffrn_reflns_av_sigmaI/netI 0.0432
_diffrn_reflns_limit_h_max 14
_diffrn_reflns_limit_h_min -15
_diffrn_reflns_limit_k_max 17
_diffrn_reflns_limit_k_min -17
_diffrn_reflns_limit_l_max 20
_diffrn_reflns_limit_l_min -20
_diffrn_reflns_number 52206
_diffrn_reflns_theta_full 25.00
_diffrn_reflns_theta_max 25.66
_diffrn_reflns_theta_min 3.26
_diffrn_standards_number 0
_exptl_absorpt_coefficient_mu 0.217
_exptl_absorpt_correction_T_max 0.9498
_exptl_absorpt_correction_T_min 0.9417
_exptl_absorpt_correction_type multi-scan
_exptl_absorpt_process_details 'MULABS (Spek, 2003; Blessing, 1995)'
_exptl_crystal_colour colourless
_exptl_crystal_density_diffrn 1.246
_exptl_crystal_density_method 'not measured'
_exptl_crystal_description block
_exptl_crystal_F_000 1184
_exptl_crystal_size_max 0.28
_exptl_crystal_size_mid 0.27
_exptl_crystal_size_min 0.24
_refine_diff_density_max 0.330
_refine_diff_density_min -0.333
_refine_diff_density_rms 0.050
_refine_ls_extinction_method none
_refine_ls_goodness_of_fit_ref 1.027
_refine_ls_hydrogen_treatment constr
_refine_ls_matrix_type full
_refine_ls_number_parameters 721
_refine_ls_number_reflns 11223
_refine_ls_number_restraints 0
_refine_ls_restrained_S_all 1.027
_refine_ls_R_factor_all 0.0574
_refine_ls_R_factor_gt 0.0434
_refine_ls_shift/su_max 0.000
_refine_ls_shift/su_mean 0.000
_refine_ls_structure_factor_coef Fsqd
_refine_ls_weighting_details 'calc w=1/[\s^2^(Fo^2^)+(0.0776P)^2^] where P=(Fo^2^+2Fc^2^)/3'
_refine_ls_weighting_scheme calc
_refine_ls_wR_factor_gt 0.1142
_refine_ls_wR_factor_ref 0.1201
_reflns_number_gt 8804
_reflns_number_total 11223
_reflns_threshold_expression >2sigma(I)
_cod_data_source_file ic100104t_si_002_15.cif
_cod_data_source_block wa929
_cod_depositor_comments
;
The following automatic conversions were performed:

'_symmetry_cell_setting' value 'Triclinic' changed to 'triclinic'
according to the built-in table from CIF Core dictionary named
'cif_core.dic' version 2.4.1 from 2010-06-29.

Automatic conversion script
Id: cif_fix_values 1646 2011-03-28 12:23:43Z adriana 
;
_cod_database_code 4315255

loop_
_symmetry_equiv_pos_as_xyz
'x, y, z'
'-x, -y, -z'

loop_
_atom_site_label
_atom_site_type_symbol
_atom_site_fract_x
_atom_site_fract_y
_atom_site_fract_z
_atom_site_U_iso_or_equiv
_atom_site_adp_type
_atom_site_occupancy
_atom_site_symmetry_multiplicity
_atom_site_calc_flag
_atom_site_refinement_flags
_atom_site_disorder_assembly
_atom_site_disorder_group
K1 K 0.12274(3) 0.42278(2) 0.04723(2) 0.03236(10) Uani 1 1 d . . .
B1 B 0.17160(15) 0.67426(13) 0.00649(12) 0.0272(4) Uani 1 1 d . . .
B2 B 0.21880(15) 0.56236(13) -0.09134(12) 0.0284(4) Uani 1 1 d . A .
B3 B 0.09077(15) 0.65514(13) -0.13845(12) 0.0287(4) Uani 1 1 d . . .
O1 O 0.21212(9) 0.58753(8) -0.01328(7) 0.0284(3) Uani 1 1 d . A .
O2 O 0.16577(10) 0.60222(8) -0.15527(7) 0.0312(3) Uani 1 1 d . A .
O3 O 0.08497(9) 0.68466(8) -0.06091(7) 0.0303(3) Uani 1 1 d . . .
N1 N 0.12267(11) 0.66393(9) 0.08654(9) 0.0292(3) Uani 1 1 d . A .
N2 N 0.04642(12) 0.58818(10) 0.09433(10) 0.0344(3) Uani 1 1 d . . .
C3 C 0.02324(16) 0.60202(13) 0.16933(12) 0.0368(4) Uani 1 1 d . . .
H3 H -0.0280 0.5597 0.1917 0.044 Uiso 1 1 calc R A .
C4 C 0.08359(17) 0.68621(14) 0.21045(12) 0.0403(4) Uani 1 1 d . A .
H4 H 0.0822 0.7121 0.2642 0.048 Uiso 1 1 calc R . .
C5 C 0.14541(15) 0.72332(13) 0.15585(12) 0.0368(4) Uani 1 1 d . . .
H5 H 0.1961 0.7814 0.1651 0.044 Uiso 1 1 calc R A .
C11 C 0.26875(14) 0.76584(12) 0.02270(11) 0.0322(4) Uani 1 1 d . A .
C12 C 0.25332(19) 0.85666(15) 0.0120(2) 0.0662(8) Uani 1 1 d . . .
H12 H 0.1836 0.8660 -0.0089 0.079 Uiso 1 1 calc R A .
C13 C 0.3379(2) 0.93462(16) 0.0314(3) 0.0898(11) Uani 1 1 d . A .
H13 H 0.3248 0.9962 0.0250 0.108 Uiso 1 1 calc R . .
C14 C 0.43994(19) 0.92272(15) 0.05958(17) 0.0586(6) Uani 1 1 d . . .
H14 H 0.4971 0.9759 0.0745 0.070 Uiso 1 1 calc R A .
C15 C 0.45801(17) 0.83456(14) 0.06588(12) 0.0420(4) Uani 1 1 d . A .
H15 H 0.5289 0.8254 0.0830 0.050 Uiso 1 1 calc R . .
C16 C 0.37362(15) 0.75734(13) 0.04755(11) 0.0342(4) Uani 1 1 d . . .
H16 H 0.3886 0.6960 0.0523 0.041 Uiso 1 1 calc R A .
C21 C 0.28284(14) 0.48465(12) -0.11287(11) 0.0316(4) Uani 1 1 d . . .
C22 C 0.27671(17) 0.44663(15) -0.19327(12) 0.0447(5) Uani 1 1 d . A .
H22 H 0.2334 0.4687 -0.2362 0.054 Uiso 1 1 calc R . .
C23 C 0.3326(2) 0.37753(18) -0.21127(13) 0.0560(6) Uani 1 1 d . . .
H23 H 0.3277 0.3527 -0.2663 0.067 Uiso 1 1 calc R A .
C24 C 0.39560(19) 0.34432(17) -0.14949(14) 0.0534(6) Uani 1 1 d . A .
H24 H 0.4336 0.2964 -0.1621 0.064 Uiso 1 1 calc R . .
C25 C 0.40335(17) 0.38076(15) -0.06961(13) 0.0462(5) Uani 1 1 d . . .
H25 H 0.4469 0.3582 -0.0271 0.055 Uiso 1 1 calc R A .
C26 C 0.34734(15) 0.45041(13) -0.05160(12) 0.0362(4) Uani 1 1 d . A .
H26 H 0.3530 0.4753 0.0036 0.043 Uiso 1 1 calc R . .
C31 C 0.00957(14) 0.67569(12) -0.21220(11) 0.0311(4) Uani 1 1 d . A .
C32 C -0.05937(16) 0.73712(14) -0.20073(13) 0.0406(4) Uani 1 1 d . . .
H32 H -0.0573 0.7662 -0.1475 0.049 Uiso 1 1 calc R A .
C33 C -0.13114(18) 0.75690(16) -0.26533(14) 0.0505(5) Uani 1 1 d . A .
H33 H -0.1767 0.7997 -0.2563 0.061 Uiso 1 1 calc R . .
C34 C -0.13563(18) 0.71375(16) -0.34292(13) 0.0503(5) Uani 1 1 d . . .
H34 H -0.1850 0.7264 -0.3872 0.060 Uiso 1 1 calc R A .
C35 C -0.06846(17) 0.65234(15) -0.35593(13) 0.0458(5) Uani 1 1 d . A .
H35 H -0.0716 0.6228 -0.4092 0.055 Uiso 1 1 calc R . .
C36 C 0.00362(15) 0.63366(13) -0.29131(12) 0.0375(4) Uani 1 1 d . . .
H36 H 0.0498 0.5915 -0.3010 0.045 Uiso 1 1 calc R A .
O41 O 0.17410(13) 0.25581(10) 0.00879(10) 0.0560(4) Uani 1 1 d . A .
C42 C 0.2220(2) 0.1870(2) 0.0475(2) 0.0789(9) Uani 1 1 d . . .
H42A H 0.2401 0.2038 0.1073 0.095 Uiso 1 1 calc R A .
H42B H 0.2881 0.1798 0.0260 0.095 Uiso 1 1 calc R . .
C43 C 0.1368(3) 0.0979(2) 0.0268(3) 0.1033(12) Uani 1 1 d . A .
H43A H 0.1697 0.0423 0.0180 0.124 Uiso 1 1 calc R . .
H43B H 0.0937 0.0879 0.0712 0.124 Uiso 1 1 calc R . .
C44 C 0.0697(4) 0.1134(2) -0.0488(2) 0.1017(12) Uani 1 1 d . . .
H44A H -0.0060 0.1079 -0.0410 0.122 Uiso 1 1 calc R A .
H44B H 0.0728 0.0666 -0.0941 0.122 Uiso 1 1 calc R . .
C45 C 0.1144(3) 0.20984(19) -0.06664(18) 0.0769(8) Uani 1 1 d . A .
H45A H 0.1614 0.2081 -0.1085 0.092 Uiso 1 1 calc R . .
H45B H 0.0561 0.2427 -0.0867 0.092 Uiso 1 1 calc R . .
O51 O 0.30465(13) 0.45357(13) 0.15892(10) 0.0604(4) Uani 1 1 d . A .
C52 C 0.2830(6) 0.5025(5) 0.2289(3) 0.0512(19) Uiso 0.445(12) 1 d P A 1
H52A H 0.2152 0.4694 0.2441 0.061 Uiso 0.445(12) 1 calc PR A 1
H52B H 0.2748 0.5671 0.2172 0.061 Uiso 0.445(12) 1 calc PR A 1
C52' C 0.3216(5) 0.5391(4) 0.2151(3) 0.0511(15) Uiso 0.555(12) 1 d P A 2
H52E H 0.2531 0.5591 0.2197 0.061 Uiso 0.555(12) 1 calc PR A 2
H52F H 0.3718 0.5916 0.1977 0.061 Uiso 0.555(12) 1 calc PR A 2
C53 C 0.3698(3) 0.5071(2) 0.29456(18) 0.0803(9) Uani 1 1 d . . .
H53A H 0.3424 0.4948 0.3461 0.096 Uiso 0.445(12) 1 calc PR A 1
H53B H 0.4178 0.5701 0.3022 0.096 Uiso 0.445(12) 1 calc PR A 1
H53E H 0.4198 0.5604 0.3289 0.096 Uiso 0.555(12) 1 calc PR A 2
H53F H 0.3128 0.4812 0.3255 0.096 Uiso 0.555(12) 1 calc PR A 2
C54 C 0.4275(3) 0.4338(2) 0.27098(19) 0.0812(9) Uani 1 1 d . A .
H54A H 0.4060 0.3761 0.2980 0.097 Uiso 1 1 calc R . .
H54B H 0.5060 0.4564 0.2863 0.097 Uiso 1 1 calc R . .
C55 C 0.3965(2) 0.4146(2) 0.18112(18) 0.0733(8) Uani 1 1 d . . .
H55A H 0.4558 0.4442 0.1537 0.088 Uiso 1 1 calc R A .
H55B H 0.3800 0.3458 0.1649 0.088 Uiso 1 1 calc R . .
K1A K 0.63730(3) 0.08053(3) 0.45844(2) 0.03311(11) Uani 1 1 d . . .
B1A B 0.40561(14) 0.17681(13) 0.51653(11) 0.0262(4) Uani 1 1 d . . .
B2A B 0.42498(15) 0.16558(13) 0.37267(12) 0.0269(4) Uani 1 1 d . B .
B3A B 0.27251(15) 0.07228(12) 0.41410(12) 0.0261(4) Uani 1 1 d . . .
O1A O 0.47287(9) 0.18847(8) 0.45135(7) 0.0290(3) Uani 1 1 d . B .
O2A O 0.31977(9) 0.11585(8) 0.35313(7) 0.0288(3) Uani 1 1 d . B .
O3A O 0.31928(9) 0.09116(8) 0.49315(7) 0.0270(2) Uani 1 1 d . . .
N1A N 0.47836(11) 0.16163(9) 0.59638(8) 0.0251(3) Uani 1 1 d . B .
N2A N 0.52951(12) 0.08669(10) 0.60017(9) 0.0315(3) Uani 1 1 d . . .
C3A C 0.58545(14) 0.09679(13) 0.67572(11) 0.0340(4) Uani 1 1 d . . .
H3A H 0.6292 0.0547 0.6959 0.041 Uiso 1 1 calc R B .
C4A C 0.57190(15) 0.17631(13) 0.72121(11) 0.0359(4) Uani 1 1 d . B .
H4A H 0.6030 0.1987 0.7762 0.043 Uiso 1 1 calc R . .
C5A C 0.50327(14) 0.21532(12) 0.66862(10) 0.0308(4) Uani 1 1 d . . .
H5A H 0.4776 0.2710 0.6811 0.037 Uiso 1 1 calc R B .
C11A C 0.35433(13) 0.26888(11) 0.53257(10) 0.0276(3) Uani 1 1 d . B .
C12A C 0.40337(17) 0.35842(13) 0.51791(14) 0.0445(5) Uani 1 1 d . . .
H12A H 0.4689 0.3662 0.4969 0.053 Uiso 1 1 calc R B .
C13A C 0.3592(2) 0.43705(14) 0.53321(16) 0.0554(6) Uani 1 1 d . B .
H13A H 0.3952 0.4976 0.5232 0.067 Uiso 1 1 calc R . .
C14A C 0.26422(19) 0.42773(15) 0.56266(13) 0.0476(5) Uani 1 1 d . . .
H14A H 0.2343 0.4815 0.5735 0.057 Uiso 1 1 calc R B .
C15A C 0.21266(17) 0.33964(15) 0.57627(13) 0.0437(5) Uani 1 1 d . B .
H15A H 0.1461 0.3322 0.5958 0.052 Uiso 1 1 calc R . .
C16A C 0.25740(15) 0.26156(13) 0.56157(11) 0.0340(4) Uani 1 1 d . . .
H16A H 0.2208 0.2013 0.5716 0.041 Uiso 1 1 calc R B .
C21A C 0.48874(14) 0.19089(11) 0.30162(10) 0.0281(3) Uani 1 1 d . . .
C22A C 0.44682(15) 0.15575(13) 0.22046(11) 0.0338(4) Uani 1 1 d . B .
H22A H 0.3783 0.1149 0.2081 0.041 Uiso 1 1 calc R . .
C23A C 0.50319(17) 0.17942(14) 0.15800(12) 0.0423(4) Uani 1 1 d . . .
H23A H 0.4734 0.1548 0.1033 0.051 Uiso 1 1 calc R B .
C24A C 0.60257(18) 0.23876(15) 0.17490(13) 0.0460(5) Uani 1 1 d . B .
H24A H 0.6413 0.2550 0.1319 0.055 Uiso 1 1 calc R . .
C25A C 0.64600(17) 0.27469(16) 0.25460(13) 0.0471(5) Uani 1 1 d . . .
H25A H 0.7144 0.3158 0.2663 0.057 Uiso 1 1 calc R B .
C26A C 0.58985(15) 0.25072(13) 0.31700(12) 0.0375(4) Uani 1 1 d . B .
H26A H 0.6205 0.2754 0.3716 0.045 Uiso 1 1 calc R . .
C31A C 0.16555(13) -0.00262(11) 0.38870(11) 0.0296(4) Uani 1 1 d . B .
C32A C 0.12321(15) -0.03222(13) 0.30656(12) 0.0379(4) Uani 1 1 d . . .
H32A H 0.1597 -0.0062 0.2652 0.045 Uiso 1 1 calc R B .
C33A C 0.02889(17) -0.09878(15) 0.28473(13) 0.0469(5) Uani 1 1 d . B .
H33A H 0.0016 -0.1185 0.2287 0.056 Uiso 1 1 calc R . .
C34A C -0.02567(16) -0.13666(14) 0.34373(14) 0.0481(5) Uani 1 1 d . . .
H34A H -0.0905 -0.1822 0.3284 0.058 Uiso 1 1 calc R B .
C35A C 0.01403(16) -0.10828(14) 0.42520(14) 0.0440(5) Uani 1 1 d . B .
H35A H -0.0236 -0.1342 0.4660 0.053 Uiso 1 1 calc R . .
C36A C 0.10886(15) -0.04203(13) 0.44748(12) 0.0355(4) Uani 1 1 d . . .
H36A H 0.1357 -0.0231 0.5037 0.043 Uiso 1 1 calc R B .
O41A O 0.75709(14) 0.05723(12) 0.34016(10) 0.0599(4) Uani 1 1 d . B .
C42A C 0.6832(5) 0.0008(4) 0.2719(3) 0.0627(16) Uiso 0.613(13) 1 d P B 1
H42C H 0.6500 -0.0604 0.2891 0.075 Uiso 0.613(13) 1 calc PR B 1
H42D H 0.6254 0.0343 0.2523 0.075 Uiso 0.613(13) 1 calc PR B 1
C42' C 0.7140(7) -0.0290(5) 0.2924(5) 0.054(2) Uiso 0.387(13) 1 d P B 2
H42E H 0.6351 -0.0451 0.2893 0.064 Uiso 0.387(13) 1 calc PR B 2
H42F H 0.7455 -0.0805 0.3158 0.064 Uiso 0.387(13) 1 calc PR B 2
C43A C 0.7427(3) -0.0144(2) 0.2088(2) 0.0883(10) Uani 1 1 d . . .
H43C H 0.6971 -0.0208 0.1544 0.106 Uiso 0.613(13) 1 calc PR B 1
H43D H 0.7730 -0.0720 0.2149 0.106 Uiso 0.613(13) 1 calc PR B 1
H43E H 0.7680 -0.0698 0.1867 0.106 Uiso 0.387(13) 1 calc PR B 2
H43F H 0.6794 -0.0054 0.1706 0.106 Uiso 0.387(13) 1 calc PR B 2
C44A C 0.8299(2) 0.0717(2) 0.21932(17) 0.0688(7) Uani 1 1 d . B .
H44C H 0.8070 0.1215 0.1871 0.083 Uiso 1 1 calc R . .
H44D H 0.8959 0.0568 0.2024 0.083 Uiso 1 1 calc R . .
C45A C 0.8477(2) 0.10208(18) 0.30905(17) 0.0650(7) Uani 1 1 d . . .
H45C H 0.9134 0.0836 0.3366 0.078 Uiso 1 1 calc R B .
H45D H 0.8566 0.1715 0.3185 0.078 Uiso 1 1 calc R . .
O51A O 0.76411(13) 0.25151(11) 0.50688(11) 0.0579(4) Uani 1 1 d . B .
C52A C 0.7372(2) 0.3032(2) 0.57319(18) 0.0735(8) Uani 1 1 d . . .
H52C H 0.7396 0.2671 0.6216 0.088 Uiso 1 1 calc R B .
H52D H 0.6636 0.3151 0.5588 0.088 Uiso 1 1 calc R . .
C53A C 0.8161(2) 0.39415(16) 0.59158(15) 0.0532(5) Uani 1 1 d . B .
H53C H 0.8379 0.4107 0.6512 0.064 Uiso 1 1 calc R . .
H53D H 0.7862 0.4461 0.5674 0.064 Uiso 1 1 calc R . .
C54A C 0.9087(2) 0.37478(18) 0.55264(18) 0.0651(7) Uani 1 1 d . . .
H54C H 0.9466 0.4327 0.5331 0.078 Uiso 1 1 calc R B .
H54D H 0.9603 0.3502 0.5916 0.078 Uiso 1 1 calc R . .
C55A C 0.8580(2) 0.30285(17) 0.48344(17) 0.0598(6) Uani 1 1 d . B .
H55C H 0.8394 0.3335 0.4333 0.072 Uiso 1 1 calc R . .
H55D H 0.9074 0.2604 0.4727 0.072 Uiso 1 1 calc R . .

loop_
_atom_site_aniso_label
_atom_site_aniso_U_11
_atom_site_aniso_U_22
_atom_site_aniso_U_33
_atom_site_aniso_U_23
_atom_site_aniso_U_13
_atom_site_aniso_U_12
K1 0.0280(2) 0.03051(18) 0.0395(2) 0.00693(15) 0.00324(15) 0.00878(14)
B1 0.0259(9) 0.0302(9) 0.0273(9) 0.0035(7) 0.0033(7) 0.0107(7)
B2 0.0226(9) 0.0315(9) 0.0310(10) 0.0056(8) 0.0056(7) 0.0033(7)
B3 0.0250(9) 0.0277(9) 0.0338(10) 0.0086(7) 0.0055(8) 0.0038(7)
O1 0.0270(6) 0.0295(6) 0.0301(6) 0.0043(5) 0.0025(5) 0.0103(5)
O2 0.0281(6) 0.0385(6) 0.0302(6) 0.0090(5) 0.0068(5) 0.0115(5)
O3 0.0262(6) 0.0345(6) 0.0320(6) 0.0068(5) 0.0019(5) 0.0119(5)
N1 0.0250(7) 0.0306(7) 0.0323(8) 0.0037(6) 0.0032(6) 0.0075(6)
N2 0.0322(8) 0.0318(7) 0.0375(9) 0.0009(6) 0.0038(6) 0.0042(6)
C3 0.0378(10) 0.0381(9) 0.0363(10) 0.0051(8) 0.0101(8) 0.0088(8)
C4 0.0435(11) 0.0443(10) 0.0336(10) -0.0029(8) 0.0071(8) 0.0121(8)
C5 0.0360(10) 0.0336(9) 0.0375(10) -0.0046(7) 0.0028(8) 0.0043(7)
C11 0.0315(9) 0.0332(8) 0.0337(9) 0.0044(7) 0.0065(7) 0.0100(7)
C12 0.0349(12) 0.0365(11) 0.128(2) 0.0149(13) 0.0113(13) 0.0096(9)
C13 0.0560(17) 0.0324(11) 0.180(4) 0.0216(16) 0.0166(19) 0.0045(11)
C14 0.0420(13) 0.0429(11) 0.0835(18) 0.0100(11) 0.0054(12) -0.0075(9)
C15 0.0353(10) 0.0504(11) 0.0365(10) 0.0078(8) 0.0035(8) -0.0003(8)
C16 0.0331(10) 0.0360(9) 0.0327(9) 0.0040(7) 0.0043(7) 0.0058(7)
C21 0.0258(9) 0.0378(9) 0.0333(9) 0.0032(7) 0.0069(7) 0.0097(7)
C22 0.0452(12) 0.0606(12) 0.0337(10) 0.0031(9) 0.0027(9) 0.0282(10)
C23 0.0636(15) 0.0782(15) 0.0345(11) -0.0063(10) 0.0059(10) 0.0410(13)
C24 0.0553(14) 0.0645(13) 0.0503(13) -0.0006(10) 0.0105(10) 0.0380(11)
C25 0.0440(12) 0.0605(12) 0.0422(11) 0.0089(9) 0.0046(9) 0.0316(10)
C26 0.0322(10) 0.0459(10) 0.0325(10) 0.0020(8) 0.0043(8) 0.0146(8)
C31 0.0257(9) 0.0312(8) 0.0348(9) 0.0108(7) 0.0013(7) 0.0019(7)
C32 0.0400(11) 0.0450(10) 0.0383(10) 0.0092(8) 0.0005(8) 0.0153(8)
C33 0.0455(12) 0.0566(12) 0.0527(13) 0.0158(10) -0.0031(10) 0.0239(10)
C34 0.0412(12) 0.0645(13) 0.0421(12) 0.0185(10) -0.0099(9) 0.0113(10)
C35 0.0430(12) 0.0546(11) 0.0347(11) 0.0072(9) -0.0040(9) 0.0040(9)
C36 0.0338(10) 0.0408(9) 0.0368(10) 0.0079(8) 0.0027(8) 0.0058(8)
O41 0.0588(10) 0.0436(8) 0.0637(10) -0.0034(7) -0.0051(8) 0.0209(7)
C42 0.0620(17) 0.0709(17) 0.106(2) 0.0108(16) -0.0078(16) 0.0350(14)
C43 0.110(3) 0.0503(16) 0.154(4) 0.0182(19) 0.023(3) 0.0261(17)
C44 0.106(3) 0.084(2) 0.093(3) -0.0032(19) -0.003(2) -0.018(2)
C45 0.093(2) 0.0633(15) 0.0642(17) -0.0078(13) -0.0141(15) 0.0169(15)
O51 0.0505(10) 0.0807(11) 0.0488(9) -0.0085(8) -0.0089(7) 0.0295(8)
C53 0.090(2) 0.0862(19) 0.0598(17) -0.0151(14) -0.0110(15) 0.0322(17)
C54 0.079(2) 0.097(2) 0.0707(19) 0.0120(16) -0.0114(15) 0.0437(17)
C55 0.0659(17) 0.0779(17) 0.0764(19) -0.0143(14) -0.0085(14) 0.0394(14)
K1A 0.0282(2) 0.03288(19) 0.0402(2) 0.00649(15) 0.01095(16) 0.00587(15)
B1A 0.0193(9) 0.0321(9) 0.0253(9) 0.0034(7) 0.0034(7) 0.0006(7)
B2A 0.0247(9) 0.0296(9) 0.0282(9) 0.0060(7) 0.0043(7) 0.0090(7)
B3A 0.0222(9) 0.0291(9) 0.0277(9) 0.0017(7) 0.0042(7) 0.0073(7)
O1A 0.0234(6) 0.0382(6) 0.0248(6) 0.0046(5) 0.0063(5) 0.0020(5)
O2A 0.0226(6) 0.0367(6) 0.0267(6) 0.0064(5) 0.0029(5) 0.0046(5)
O3A 0.0227(6) 0.0307(6) 0.0255(6) 0.0027(4) 0.0041(5) 0.0000(5)
N1A 0.0216(7) 0.0287(6) 0.0251(7) 0.0025(5) 0.0049(5) 0.0043(5)
N2A 0.0301(8) 0.0354(7) 0.0307(8) 0.0028(6) 0.0048(6) 0.0108(6)
C3A 0.0294(9) 0.0425(9) 0.0316(9) 0.0074(7) 0.0024(7) 0.0116(7)
C4A 0.0313(9) 0.0482(10) 0.0265(9) 0.0004(8) 0.0004(7) 0.0085(8)
C5A 0.0286(9) 0.0348(8) 0.0280(9) -0.0012(7) 0.0042(7) 0.0061(7)
C11A 0.0226(8) 0.0336(8) 0.0239(8) 0.0033(6) -0.0020(6) 0.0034(6)
C12A 0.0343(10) 0.0373(10) 0.0628(14) 0.0124(9) 0.0114(9) 0.0039(8)
C13A 0.0547(14) 0.0344(10) 0.0774(17) 0.0153(10) 0.0081(12) 0.0080(9)
C14A 0.0553(13) 0.0452(11) 0.0464(12) 0.0060(9) 0.0008(10) 0.0262(10)
C15A 0.0370(11) 0.0564(12) 0.0417(11) 0.0041(9) 0.0072(9) 0.0191(9)
C16A 0.0293(9) 0.0386(9) 0.0339(9) 0.0045(7) 0.0053(7) 0.0059(7)
C21A 0.0273(9) 0.0311(8) 0.0289(9) 0.0080(7) 0.0070(7) 0.0094(7)
C22A 0.0326(9) 0.0397(9) 0.0297(9) 0.0069(7) 0.0051(7) 0.0076(7)
C23A 0.0470(12) 0.0533(11) 0.0285(9) 0.0076(8) 0.0098(8) 0.0108(9)
C24A 0.0460(12) 0.0601(12) 0.0376(11) 0.0176(9) 0.0202(9) 0.0101(10)
C25A 0.0376(11) 0.0568(12) 0.0455(12) 0.0130(10) 0.0143(9) -0.0031(9)
C26A 0.0332(10) 0.0458(10) 0.0325(10) 0.0071(8) 0.0078(8) 0.0019(8)
C31A 0.0238(8) 0.0306(8) 0.0340(9) 0.0003(7) 0.0033(7) 0.0069(7)
C32A 0.0331(10) 0.0438(10) 0.0335(10) -0.0010(8) 0.0025(8) 0.0036(8)
C33A 0.0386(11) 0.0509(11) 0.0427(12) -0.0093(9) -0.0051(9) 0.0018(9)
C34A 0.0297(10) 0.0443(10) 0.0619(14) -0.0068(10) 0.0009(9) -0.0044(8)
C35A 0.0287(10) 0.0477(11) 0.0532(13) 0.0046(9) 0.0115(9) -0.0019(8)
C36A 0.0271(9) 0.0407(9) 0.0370(10) 0.0003(8) 0.0061(7) 0.0034(7)
O41A 0.0554(10) 0.0695(10) 0.0575(10) 0.0056(8) 0.0290(8) 0.0038(8)
C43A 0.081(2) 0.098(2) 0.0695(19) -0.0122(17) 0.0190(16) -0.0216(18)
C44A 0.0698(18) 0.0735(16) 0.0623(16) 0.0057(13) 0.0298(14) -0.0023(13)
C45A 0.0617(16) 0.0645(15) 0.0649(16) -0.0021(12) 0.0281(13) -0.0084(12)
O51A 0.0459(9) 0.0496(8) 0.0731(11) -0.0029(8) 0.0172(8) -0.0058(7)
C52A 0.0516(15) 0.094(2) 0.0630(17) -0.0139(14) 0.0205(12) -0.0147(14)
C53A 0.0551(14) 0.0551(12) 0.0509(13) 0.0047(10) 0.0096(11) 0.0144(10)
C54A 0.0452(13) 0.0590(14) 0.0868(19) -0.0039(13) 0.0232(13) -0.0063(11)
C55A 0.0505(14) 0.0592(13) 0.0704(16) 0.0012(12) 0.0259(12) 0.0019(11)

loop_
_atom_type_symbol
_atom_type_description
_atom_type_scat_dispersion_real
_atom_type_scat_dispersion_imag
_atom_type_scat_source
C C 0.0033 0.0016 'International Tables Vol C Tables 4.2.6.8 and 6.1.1.4'
H H 0.0000 0.0000 'International Tables Vol C Tables 4.2.6.8 and 6.1.1.4'
B B 0.0013 0.0007 'International Tables Vol C Tables 4.2.6.8 and 6.1.1.4'
K K 0.2009 0.2494 'International Tables Vol C Tables 4.2.6.8 and 6.1.1.4'
N N 0.0061 0.0033 'International Tables Vol C Tables 4.2.6.8 and 6.1.1.4'
O O 0.0106 0.0060 'International Tables Vol C Tables 4.2.6.8 and 6.1.1.4'

loop_
_geom_angle_atom_site_label_1
_geom_angle_atom_site_label_2
_geom_angle_atom_site_label_3
_geom_angle
_geom_angle_site_symmetry_1
_geom_angle_site_symmetry_3
_geom_angle_publ_flag
O41 K1 O51 84.87(5) . . ?
O41 K1 O1 122.52(5) . . ?
O51 K1 O1 86.20(5) . . ?
O41 K1 N2 173.28(5) . . ?
O51 K1 N2 97.94(5) . . ?
O1 K1 N2 63.91(4) . . ?
O41 K1 O3 86.06(4) . 2_565 ?
O51 K1 O3 127.67(5) . 2_565 ?
O1 K1 O3 139.57(3) . 2_565 ?
N2 K1 O3 87.41(4) . 2_565 ?
O41 K1 N2 96.46(5) . 2_565 ?
O51 K1 N2 168.25(5) . 2_565 ?
O1 K1 N2 83.25(4) . 2_565 ?
N2 K1 N2 82.04(4) . 2_565 ?
O3 K1 N2 64.07(4) 2_565 2_565 ?
O41 K1 B3 98.66(5) . 2_565 ?
O51 K1 B3 109.47(5) . 2_565 ?
O1 K1 B3 137.47(4) . 2_565 ?
N2 K1 B3 74.66(5) . 2_565 ?
O3 K1 B3 23.13(4) 2_565 2_565 ?
N2 K1 B3 81.93(5) 2_565 2_565 ?
O41 K1 C52 103.53(10) . . ?
O51 K1 C52 23.56(10) . . ?
O1 K1 C52 88.24(14) . . ?
N2 K1 C52 77.79(9) . . ?
O3 K1 C52 114.16(14) 2_565 . ?
N2 K1 C52 159.83(9) 2_565 . ?
B3 K1 C52 92.26(14) 2_565 . ?
O41 K1 B2 104.26(5) . . ?
O51 K1 B2 97.57(5) . . ?
O1 K1 B2 22.47(4) . . ?
N2 K1 B2 81.49(5) . . ?
O3 K1 B2 134.55(4) 2_565 . ?
N2 K1 B2 70.76(5) 2_565 . ?
B3 K1 B2 145.88(5) 2_565 . ?
C52 K1 B2 106.28(15) . . ?
O41 K1 C45 22.11(6) . . ?
O51 K1 C45 106.28(6) . . ?
O1 K1 C45 117.55(6) . . ?
N2 K1 C45 155.77(6) . . ?
O3 K1 C45 77.46(7) 2_565 . ?
N2 K1 C45 74.37(6) 2_565 . ?
B3 K1 C45 96.28(7) 2_565 . ?
C52 K1 C45 125.64(11) . . ?
B2 K1 C45 95.66(7) . . ?
O41 K1 C26 68.60(5) . . ?
O51 K1 C26 70.08(5) . . ?
O1 K1 C26 55.05(4) . . ?
N2 K1 C26 118.09(5) . . ?
O3 K1 C26 148.56(4) 2_565 . ?
N2 K1 C26 99.47(5) 2_565 . ?
B3 K1 C26 167.25(5) 2_565 . ?
C52 K1 C26 90.45(13) . . ?
B2 K1 C26 43.81(4) . . ?
C45 K1 C26 72.13(7) . . ?
O41 K1 K1 136.52(4) . 2_565 ?
O51 K1 K1 138.34(4) . 2_565 ?
O1 K1 K1 68.49(3) . 2_565 ?
N2 K1 K1 41.62(3) . 2_565 ?
O3 K1 K1 71.16(2) 2_565 2_565 ?
N2 K1 K1 40.42(3) 2_565 2_565 ?
B3 K1 K1 74.49(3) 2_565 2_565 ?
C52 K1 K1 119.41(9) . 2_565 ?
B2 K1 K1 71.47(3) . 2_565 ?
C45 K1 K1 114.61(5) . 2_565 ?
C26 K1 K1 114.75(3) . 2_565 ?
O1 B1 O3 109.46(13) . . ?
O1 B1 N1 108.52(13) . . ?
O3 B1 N1 108.46(14) . . ?
O1 B1 C11 110.68(14) . . ?
O3 B1 C11 111.76(14) . . ?
N1 B1 C11 107.87(14) . . ?
O1 B2 O2 120.86(15) . . ?
O1 B2 C21 120.75(16) . . ?
O2 B2 C21 118.34(16) . . ?
O1 B2 K1 51.99(8) . . ?
O2 B2 K1 131.05(11) . . ?
C21 B2 K1 87.14(10) . . ?
O3 B3 O2 120.98(16) . . ?
O3 B3 C31 121.03(16) . . ?
O2 B3 C31 117.93(16) . . ?
O3 B3 K1 56.94(9) . 2_565 ?
O2 B3 K1 124.72(11) . 2_565 ?
C31 B3 K1 87.78(10) . 2_565 ?
B2 O1 B1 119.18(14) . . ?
B2 O1 K1 105.55(10) . . ?
B1 O1 K1 118.03(10) . . ?
B3 O2 B2 118.57(14) . . ?
B3 O3 B1 119.28(13) . . ?
B3 O3 K1 99.93(10) . 2_565 ?
B1 O3 K1 113.31(10) . 2_565 ?
C5 N1 N2 109.82(15) . . ?
C5 N1 B1 128.65(15) . . ?
N2 N1 B1 121.53(13) . . ?
C3 N2 N1 105.71(14) . . ?
C3 N2 K1 120.24(11) . . ?
N1 N2 K1 107.39(10) . . ?
C3 N2 K1 119.07(12) . 2_565 ?
N1 N2 K1 105.24(10) . 2_565 ?
K1 N2 K1 97.96(4) . 2_565 ?
N2 C3 C4 111.42(17) . . ?
N2 C3 H3 124.3 . . ?
C4 C3 H3 124.3 . . ?
C5 C4 C3 104.20(17) . . ?
C5 C4 H4 127.9 . . ?
C3 C4 H4 127.9 . . ?
N1 C5 C4 108.85(16) . . ?
N1 C5 H5 125.6 . . ?
C4 C5 H5 125.6 . . ?
C16 C11 C12 115.73(18) . . ?
C16 C11 B1 121.18(15) . . ?
C12 C11 B1 123.08(17) . . ?
C11 C12 C13 121.5(2) . . ?
C11 C12 H12 119.2 . . ?
C13 C12 H12 119.2 . . ?
C14 C13 C12 120.4(2) . . ?
C14 C13 H13 119.8 . . ?
C12 C13 H13 119.8 . . ?
C15 C14 C13 119.2(2) . . ?
C15 C14 H14 120.4 . . ?
C13 C14 H14 120.4 . . ?
C14 C15 C16 120.3(2) . . ?
C14 C15 H15 119.8 . . ?
C16 C15 H15 119.8 . . ?
C11 C16 C15 122.73(17) . . ?
C11 C16 H16 118.6 . . ?
C15 C16 H16 118.6 . . ?
C26 C21 C22 117.72(16) . . ?
C26 C21 B2 120.64(16) . . ?
C22 C21 B2 121.64(16) . . ?
C23 C22 C21 121.03(18) . . ?
C23 C22 H22 119.5 . . ?
C21 C22 H22 119.5 . . ?
C22 C23 C24 120.25(19) . . ?
C22 C23 H23 119.9 . . ?
C24 C23 H23 119.9 . . ?
C25 C24 C23 119.96(18) . . ?
C25 C24 H24 120.0 . . ?
C23 C24 H24 120.0 . . ?
C24 C25 C26 119.74(19) . . ?
C24 C25 H25 120.1 . . ?
C26 C25 H25 120.1 . . ?
C25 C26 C21 121.30(18) . . ?
C25 C26 K1 126.07(14) . . ?
C21 C26 K1 85.24(11) . . ?
C25 C26 H26 119.4 . . ?
C21 C26 H26 119.4 . . ?
C32 C31 C36 117.53(17) . . ?
C32 C31 B3 120.75(16) . . ?
C36 C31 B3 121.73(16) . . ?
C33 C32 C31 121.63(19) . . ?
C33 C32 H32 119.2 . . ?
C31 C32 H32 119.2 . . ?
C34 C33 C32 119.5(2) . . ?
C34 C33 H33 120.2 . . ?
C32 C33 H33 120.2 . . ?
C35 C34 C33 120.03(18) . . ?
C35 C34 H34 120.0 . . ?
C33 C34 H34 120.0 . . ?
C34 C35 C36 120.1(2) . . ?
C34 C35 H35 119.9 . . ?
C36 C35 H35 119.9 . . ?
C35 C36 C31 121.19(19) . . ?
C35 C36 H36 119.4 . . ?
C31 C36 H36 119.4 . . ?
C42 O41 C45 106.0(2) . . ?
C42 O41 K1 139.25(17) . . ?
C45 O41 K1 112.45(15) . . ?
O41 C42 C43 103.8(2) . . ?
O41 C42 H42A 111.0 . . ?
C43 C42 H42A 111.0 . . ?
O41 C42 H42B 111.0 . . ?
C43 C42 H42B 111.0 . . ?
H42A C42 H42B 109.0 . . ?
C44 C43 C42 104.8(3) . . ?
C44 C43 H43A 110.8 . . ?
C42 C43 H43A 110.8 . . ?
C44 C43 H43B 110.8 . . ?
C42 C43 H43B 110.8 . . ?
H43A C43 H43B 108.9 . . ?
C43 C44 C45 105.7(3) . . ?
C43 C44 H44A 110.6 . . ?
C45 C44 H44A 110.6 . . ?
C43 C44 H44B 110.6 . . ?
C45 C44 H44B 110.6 . . ?
H44A C44 H44B 108.7 . . ?
O41 C45 C44 105.1(2) . . ?
O41 C45 K1 45.45(11) . . ?
C44 C45 K1 128.1(2) . . ?
O41 C45 H45A 110.7 . . ?
C44 C45 H45A 110.7 . . ?
K1 C45 H45A 119.3 . . ?
O41 C45 H45B 110.7 . . ?
C44 C45 H45B 110.7 . . ?
K1 C45 H45B 65.9 . . ?
H45A C45 H45B 108.8 . . ?
C52 O51 C55 109.0(3) . . ?
C52 O51 C52' 29.3(2) . . ?
C55 O51 C52' 104.6(2) . . ?
C52 O51 K1 106.5(3) . . ?
C55 O51 K1 140.45(14) . . ?
C52' O51 K1 114.89(19) . . ?
O51 C52 C53 108.9(4) . . ?
O51 C52 K1 49.96(19) . . ?
C53 C52 K1 157.4(3) . . ?
O51 C52 H52A 109.9 . . ?
C53 C52 H52A 109.9 . . ?
K1 C52 H52A 75.9 . . ?
O51 C52 H52B 109.9 . . ?
C53 C52 H52B 109.9 . . ?
K1 C52 H52B 87.8 . . ?
H52A C52 H52B 108.3 . . ?
O51 C52' C53 102.0(3) . . ?
O51 C52' H52E 111.4 . . ?
C53 C52' H52E 111.4 . . ?
O51 C52' H52F 111.4 . . ?
C53 C52' H52F 111.4 . . ?
H52E C52' H52F 109.2 . . ?
C52 C53 C54 105.7(3) . . ?
C54 C53 C52' 105.5(3) . . ?
C52 C53 H53A 110.6 . . ?
C54 C53 H53A 110.6 . . ?
C52' C53 H53A 133.0 . . ?
C52 C53 H53B 110.6 . . ?
C54 C53 H53B 110.6 . . ?
C52' C53 H53B 84.7 . . ?
H53A C53 H53B 108.7 . . ?
C52 C53 H53E 132.8 . . ?
C54 C53 H53E 110.6 . . ?
C52' C53 H53E 110.6 . . ?
H53A C53 H53E 83.7 . . ?
H53B C53 H53E 27.6 . . ?
C52 C53 H53F 84.6 . . ?
C54 C53 H53F 110.6 . . ?
C52' C53 H53F 110.6 . . ?
H53A C53 H53F 27.7 . . ?
H53B C53 H53F 129.5 . . ?
H53E C53 H53F 108.8 . . ?
C53 C54 C55 105.2(2) . . ?
C53 C54 H54A 110.7 . . ?
C55 C54 H54A 110.7 . . ?
C53 C54 H54B 110.7 . . ?
C55 C54 H54B 110.7 . . ?
H54A C54 H54B 108.8 . . ?
O51 C55 C54 107.0(2) . . ?
O51 C55 H55A 110.3 . . ?
C54 C55 H55A 110.3 . . ?
O51 C55 H55B 110.3 . . ?
C54 C55 H55B 110.3 . . ?
H55A C55 H55B 108.6 . . ?
O51A K1A O41A 89.05(5) . . ?
O51A K1A O3A 125.45(5) . 2_656 ?
O41A K1A O3A 85.98(5) . 2_656 ?
O51A K1A O1A 82.07(4) . . ?
O41A K1A O1A 125.79(5) . . ?
O3A K1A O1A 140.66(4) 2_656 . ?
O51A K1A N2A 92.43(5) . . ?
O41A K1A N2A 170.70(5) . . ?
O3A K1A N2A 85.68(4) 2_656 . ?
O1A K1A N2A 63.51(4) . . ?
O51A K1A N2A 170.16(5) . 2_656 ?
O41A K1A N2A 95.47(5) . 2_656 ?
O3A K1A N2A 63.75(4) 2_656 2_656 ?
O1A K1A N2A 88.20(4) . 2_656 ?
N2A K1A N2A 84.51(4) . 2_656 ?
O51A K1A B2A 95.05(5) . . ?
O41A K1A B2A 107.06(5) . . ?
O3A K1A B2A 138.10(4) 2_656 . ?
O1A K1A B2A 23.23(4) . . ?
N2A K1A B2A 81.97(4) . . ?
N2A K1A B2A 75.28(4) 2_656 . ?
O51A K1A B3A 106.75(5) . 2_656 ?
O41A K1A B3A 98.22(5) . 2_656 ?
O3A K1A B3A 22.44(4) 2_656 2_656 ?
O1A K1A B3A 135.59(4) . 2_656 ?
N2A K1A B3A 72.56(4) . 2_656 ?
N2A K1A B3A 81.30(4) 2_656 2_656 ?
B2A K1A B3A 146.79(5) . 2_656 ?
O51A K1A C42A 109.37(9) . . ?
O41A K1A C42A 24.26(9) . . ?
O3A K1A C42A 85.02(13) 2_656 . ?
O1A K1A C42A 114.12(13) . . ?
N2A K1A C42A 157.79(8) . . ?
N2A K1A C42A 73.28(8) 2_656 . ?
B2A K1A C42A 91.64(13) . . ?
B3A K1A C42A 103.89(13) 2_656 . ?
O51A K1A C42' 111.53(11) . . ?
O41A K1A C42' 22.50(11) . . ?
O3A K1A C42' 74.18(16) 2_656 . ?
O1A K1A C42' 125.64(18) . . ?
N2A K1A C42' 154.77(12) . . ?
N2A K1A C42' 73.10(11) 2_656 . ?
B2A K1A C42' 102.85(18) . . ?
B3A K1A C42' 92.27(17) 2_656 . ?
C42A K1A C42' 11.84(12) . . ?
O51A K1A K1A 134.02(4) . 2_656 ?
O41A K1A K1A 136.93(4) . 2_656 ?
O3A K1A K1A 69.52(3) 2_656 2_656 ?
O1A K1A K1A 71.20(2) . 2_656 ?
N2A K1A K1A 42.31(3) . 2_656 ?
N2A K1A K1A 42.20(3) 2_656 2_656 ?
B2A K1A K1A 74.56(3) . 2_656 ?
B3A K1A K1A 72.27(3) 2_656 2_656 ?
C42A K1A K1A 115.48(8) . 2_656 ?
C42' K1A K1A 114.45(11) . 2_656 ?
O1A B1A O3A 109.26(13) . . ?
O1A B1A N1A 107.99(13) . . ?
O3A B1A N1A 108.27(13) . . ?
O1A B1A C11A 111.35(13) . . ?
O3A B1A C11A 110.44(13) . . ?
N1A B1A C11A 109.45(13) . . ?
O1A B2A O2A 120.90(16) . . ?
O1A B2A C21A 120.54(15) . . ?
O2A B2A C21A 118.51(15) . . ?
O1A B2A K1A 56.33(8) . . ?
O2A B2A K1A 125.98(11) . . ?
C21A B2A K1A 87.04(9) . . ?
O3A B3A O2A 121.04(15) . . ?
O3A B3A C31A 120.51(15) . . ?
O2A B3A C31A 118.40(15) . . ?
O3A B3A K1A 52.30(8) . 2_656 ?
O2A B3A K1A 129.26(11) . 2_656 ?
C31A B3A K1A 88.04(10) . 2_656 ?
B2A O1A B1A 118.76(13) . . ?
B2A O1A K1A 100.44(9) . . ?
B1A O1A K1A 115.67(9) . . ?
B2A O2A B3A 118.44(14) . . ?
B3A O3A B1A 118.24(13) . . ?
B3A O3A K1A 105.26(9) . 2_656 ?
B1A O3A K1A 117.77(9) . 2_656 ?
C5A N1A N2A 109.78(13) . . ?
C5A N1A B1A 128.79(14) . . ?
N2A N1A B1A 121.43(13) . . ?
C3A N2A N1A 105.31(13) . . ?
C3A N2A K1A 120.64(11) . . ?
N1A N2A K1A 107.44(9) . . ?
C3A N2A K1A 121.03(12) . 2_656 ?
N1A N2A K1A 105.61(9) . 2_656 ?
K1A N2A K1A 95.49(4) . 2_656 ?
N2A C3A C4A 111.81(16) . . ?
N2A C3A H3A 124.1 . . ?
C4A C3A H3A 124.1 . . ?
C5A C4A C3A 104.26(15) . . ?
C5A C4A H4A 127.9 . . ?
C3A C4A H4A 127.9 . . ?
N1A C5A C4A 108.85(15) . . ?
N1A C5A H5A 125.6 . . ?
C4A C5A H5A 125.6 . . ?
C12A C11A C16A 116.49(17) . . ?
C12A C11A B1A 122.41(16) . . ?
C16A C11A B1A 121.09(15) . . ?
C11A C12A C13A 121.8(2) . . ?
C11A C12A H12A 119.1 . . ?
C13A C12A H12A 119.1 . . ?
C14A C13A C12A 120.4(2) . . ?
C14A C13A H13A 119.8 . . ?
C12A C13A H13A 119.8 . . ?
C13A C14A C15A 119.21(19) . . ?
C13A C14A H14A 120.4 . . ?
C15A C14A H14A 120.4 . . ?
C14A C15A C16A 120.2(2) . . ?
C14A C15A H15A 119.9 . . ?
C16A C15A H15A 119.9 . . ?
C15A C16A C11A 121.94(18) . . ?
C15A C16A H16A 119.0 . . ?
C11A C16A H16A 119.0 . . ?
C26A C21A C22A 117.50(16) . . ?
C26A C21A B2A 120.87(16) . . ?
C22A C21A B2A 121.63(16) . . ?
C23A C22A C21A 121.20(18) . . ?
C23A C22A H22A 119.4 . . ?
C21A C22A H22A 119.4 . . ?
C24A C23A C22A 120.07(19) . . ?
C24A C23A H23A 120.0 . . ?
C22A C23A H23A 120.0 . . ?
C23A C24A C25A 120.00(18) . . ?
C23A C24A H24A 120.0 . . ?
C25A C24A H24A 120.0 . . ?
C26A C25A C24A 119.90(19) . . ?
C26A C25A H25A 120.1 . . ?
C24A C25A H25A 120.1 . . ?
C25A C26A C21A 121.33(18) . . ?
C25A C26A H26A 119.3 . . ?
C21A C26A H26A 119.3 . . ?
C36A C31A C32A 117.65(16) . . ?
C36A C31A B3A 120.98(16) . . ?
C32A C31A B3A 121.37(16) . . ?
C33A C32A C31A 120.94(19) . . ?
C33A C32A H32A 119.5 . . ?
C31A C32A H32A 119.5 . . ?
C34A C33A C32A 120.40(19) . . ?
C34A C33A H33A 119.8 . . ?
C32A C33A H33A 119.8 . . ?
C33A C34A C35A 119.83(18) . . ?
C33A C34A H34A 120.1 . . ?
C35A C34A H34A 120.1 . . ?
C34A C35A C36A 120.05(19) . . ?
C34A C35A H35A 120.0 . . ?
C36A C35A H35A 120.0 . . ?
C35A C36A C31A 121.13(18) . . ?
C35A C36A H36A 119.4 . . ?
C31A C36A H36A 119.4 . . ?
C42' O41A C45A 108.2(3) . . ?
C42' O41A C42A 28.6(3) . . ?
C45A O41A C42A 107.3(2) . . ?
C42' O41A K1A 109.8(3) . . ?
C45A O41A K1A 141.99(14) . . ?
C42A O41A K1A 105.7(2) . . ?
C43A C42A O41A 107.8(4) . . ?
C43A C42A K1A 157.8(3) . . ?
O41A C42A K1A 50.01(15) . . ?
C43A C42A H42C 110.2 . . ?
O41A C42A H42C 110.2 . . ?
K1A C42A H42C 81.4 . . ?
C43A C42A H42D 110.2 . . ?
O41A C42A H42D 110.2 . . ?
K1A C42A H42D 82.4 . . ?
H42C C42A H42D 108.5 . . ?
O41A C42' C43A 105.5(5) . . ?
O41A C42' K1A 47.7(2) . . ?
C43A C42' K1A 143.4(5) . . ?
O41A C42' H42E 110.6 . . ?
C43A C42' H42E 110.6 . . ?
K1A C42' H42E 69.3 . . ?
O41A C42' H42F 110.6 . . ?
C43A C42' H42F 110.6 . . ?
K1A C42' H42F 103.2 . . ?
H42E C42' H42F 108.8 . . ?
C42A C43A C44A 104.0(3) . . ?
C42A C43A C42' 27.8(3) . . ?
C44A C43A C42' 106.6(3) . . ?
C42A C43A H43C 110.9 . . ?
C44A C43A H43C 110.9 . . ?
C42' C43A H43C 131.1 . . ?
C42A C43A H43D 110.9 . . ?
C44A C43A H43D 110.9 . . ?
C42' C43A H43D 84.7 . . ?
H43C C43A H43D 109.0 . . ?
C42A C43A H43E 133.8 . . ?
C44A C43A H43E 110.4 . . ?
C42' C43A H43E 110.4 . . ?
H43C C43A H43E 84.6 . . ?
H43D C43A H43E 27.4 . . ?
C42A C43A H43F 86.2 . . ?
C44A C43A H43F 110.4 . . ?
C42' C43A H43F 110.4 . . ?
H43C C43A H43F 26.3 . . ?
H43D C43A H43F 129.0 . . ?
H43E C43A H43F 108.6 . . ?
C43A C44A C45A 103.8(2) . . ?
C43A C44A H44C 111.0 . . ?
C45A C44A H44C 111.0 . . ?
C43A C44A H44D 111.0 . . ?
C45A C44A H44D 111.0 . . ?
H44C C44A H44D 109.0 . . ?
O41A C45A C44A 107.5(2) . . ?
O41A C45A H45C 110.2 . . ?
C44A C45A H45C 110.2 . . ?
O41A C45A H45D 110.2 . . ?
C44A C45A H45D 110.2 . . ?
H45C C45A H45D 108.5 . . ?
C52A O51A C55A 109.50(17) . . ?
C52A O51A K1A 115.78(13) . . ?
C55A O51A K1A 134.64(14) . . ?
O51A C52A C53A 108.0(2) . . ?
O51A C52A H52C 110.1 . . ?
C53A C52A H52C 110.1 . . ?
O51A C52A H52D 110.1 . . ?
C53A C52A H52D 110.1 . . ?
H52C C52A H52D 108.4 . . ?
C52A C53A C54A 103.1(2) . . ?
C52A C53A H53C 111.1 . . ?
C54A C53A H53C 111.1 . . ?
C52A C53A H53D 111.1 . . ?
C54A C53A H53D 111.1 . . ?
H53C C53A H53D 109.1 . . ?
C55A C54A C53A 104.0(2) . . ?
C55A C54A H54C 111.0 . . ?
C53A C54A H54C 111.0 . . ?
C55A C54A H54D 111.0 . . ?
C53A C54A H54D 111.0 . . ?
H54C C54A H54D 109.0 . . ?
O51A C55A C54A 106.2(2) . . ?
O51A C55A H55C 110.5 . . ?
C54A C55A H55C 110.5 . . ?
O51A C55A H55D 110.5 . . ?
C54A C55A H55D 110.5 . . ?
H55C C55A H55D 108.7 . . ?

loop_
_geom_bond_atom_site_label_1
_geom_bond_atom_site_label_2
_geom_bond_distance
_geom_bond_site_symmetry_2
_geom_bond_publ_flag
K1 O41 2.6870(14) . ?
K1 O51 2.7047(16) . ?
K1 O1 2.7722(12) . ?
K1 N2 2.8608(15) . ?
K1 O3 2.8773(13) 2_565 ?
K1 N2 2.9306(16) 2_565 ?
K1 B3 3.382(2) 2_565 ?
K1 C52 3.388(5) . ?
K1 B2 3.390(2) . ?
K1 C45 3.485(3) . ?
K1 C26 3.505(2) . ?
B1 O1 1.484(2) . ?
B1 O3 1.494(2) . ?
B1 N1 1.561(2) . ?
B1 C11 1.620(3) . ?
B2 O1 1.345(2) . ?
B2 O2 1.395(2) . ?
B2 C21 1.567(2) . ?
B3 O3 1.349(2) . ?
B3 O2 1.388(2) . ?
B3 C31 1.571(2) . ?
B3 K1 3.382(2) 2_565 ?
O3 K1 2.8773(13) 2_565 ?
N1 C5 1.351(2) . ?
N1 N2 1.355(2) . ?
N2 C3 1.336(2) . ?
N2 K1 2.9307(16) 2_565 ?
C3 C4 1.390(3) . ?
C3 H3 0.9500 . ?
C4 C5 1.367(3) . ?
C4 H4 0.9500 . ?
C5 H5 0.9500 . ?
C11 C16 1.381(3) . ?
C11 C12 1.387(3) . ?
C12 C13 1.396(3) . ?
C12 H12 0.9500 . ?
C13 C14 1.372(4) . ?
C13 H13 0.9500 . ?
C14 C15 1.350(3) . ?
C14 H14 0.9500 . ?
C15 C16 1.386(3) . ?
C15 H15 0.9500 . ?
C16 H16 0.9500 . ?
C21 C26 1.394(3) . ?
C21 C22 1.397(3) . ?
C22 C23 1.379(3) . ?
C22 H22 0.9500 . ?
C23 C24 1.382(3) . ?
C23 H23 0.9500 . ?
C24 C25 1.379(3) . ?
C24 H24 0.9500 . ?
C25 C26 1.387(3) . ?
C25 H25 0.9500 . ?
C26 H26 0.9500 . ?
C31 C32 1.393(3) . ?
C31 C36 1.397(3) . ?
C32 C33 1.390(3) . ?
C32 H32 0.9500 . ?
C33 C34 1.384(3) . ?
C33 H33 0.9500 . ?
C34 C35 1.380(3) . ?
C34 H34 0.9500 . ?
C35 C36 1.387(3) . ?
C35 H35 0.9500 . ?
C36 H36 0.9500 . ?
O41 C42 1.410(3) . ?
O41 C45 1.419(3) . ?
C42 C43 1.511(5) . ?
C42 H42A 0.9900 . ?
C42 H42B 0.9900 . ?
C43 C44 1.471(5) . ?
C43 H43A 0.9900 . ?
C43 H43B 0.9900 . ?
C44 C45 1.476(4) . ?
C44 H44A 0.9900 . ?
C44 H44B 0.9900 . ?
C45 H45A 0.9900 . ?
C45 H45B 0.9900 . ?
O51 C52 1.412(6) . ?
O51 C55 1.413(3) . ?
O51 C52' 1.462(5) . ?
C52 C53 1.430(6) . ?
C52 H52A 0.9900 . ?
C52 H52B 0.9900 . ?
C52' C53 1.514(5) . ?
C52' H52E 0.9900 . ?
C52' H52F 0.9900 . ?
C53 C54 1.469(4) . ?
C53 H53A 0.9900 . ?
C53 H53B 0.9900 . ?
C53 H53E 0.9900 . ?
C53 H53F 0.9900 . ?
C54 C55 1.482(4) . ?
C54 H54A 0.9900 . ?
C54 H54B 0.9900 . ?
C55 H55A 0.9900 . ?
C55 H55B 0.9900 . ?
K1A O51A 2.6960(15) . ?
K1A O41A 2.7155(16) . ?
K1A O3A 2.7960(12) 2_656 ?
K1A O1A 2.8505(12) . ?
K1A N2A 2.9134(15) . ?
K1A N2A 2.9198(15) 2_656 ?
K1A B2A 3.3685(18) . ?
K1A B3A 3.4090(19) 2_656 ?
K1A C42A 3.412(4) . ?
K1A C42' 3.454(6) . ?
B1A O1A 1.485(2) . ?
B1A O3A 1.487(2) . ?
B1A N1A 1.560(2) . ?
B1A C11A 1.619(2) . ?
B2A O1A 1.351(2) . ?
B2A O2A 1.388(2) . ?
B2A C21A 1.563(3) . ?
B3A O3A 1.349(2) . ?
B3A O2A 1.388(2) . ?
B3A C31A 1.566(2) . ?
B3A K1A 3.4090(19) 2_656 ?
O3A K1A 2.7959(12) 2_656 ?
N1A C5A 1.348(2) . ?
N1A N2A 1.3719(19) . ?
N2A C3A 1.336(2) . ?
N2A K1A 2.9197(15) 2_656 ?
C3A C4A 1.388(3) . ?
C3A H3A 0.9500 . ?
C4A C5A 1.374(3) . ?
C4A H4A 0.9500 . ?
C5A H5A 0.9500 . ?
C11A C12A 1.387(3) . ?
C11A C16A 1.391(2) . ?
C12A C13A 1.390(3) . ?
C12A H12A 0.9500 . ?
C13A C14A 1.370(3) . ?
C13A H13A 0.9500 . ?
C14A C15A 1.374(3) . ?
C14A H14A 0.9500 . ?
C15A C16A 1.386(3) . ?
C15A H15A 0.9500 . ?
C16A H16A 0.9500 . ?
C21A C26A 1.398(3) . ?
C21A C22A 1.399(2) . ?
C22A C23A 1.380(3) . ?
C22A H22A 0.9500 . ?
C23A C24A 1.378(3) . ?
C23A H23A 0.9500 . ?
C24A C25A 1.384(3) . ?
C24A H24A 0.9500 . ?
C25A C26A 1.378(3) . ?
C25A H25A 0.9500 . ?
C26A H26A 0.9500 . ?
C31A C36A 1.396(3) . ?
C31A C32A 1.399(3) . ?
C32A C33A 1.384(3) . ?
C32A H32A 0.9500 . ?
C33A C34A 1.376(3) . ?
C33A H33A 0.9500 . ?
C34A C35A 1.380(3) . ?
C34A H34A 0.9500 . ?
C35A C36A 1.387(3) . ?
C35A H35A 0.9500 . ?
C36A H36A 0.9500 . ?
O41A C42' 1.405(6) . ?
O41A C45A 1.411(3) . ?
O41A C42A 1.456(5) . ?
C42A C43A 1.417(5) . ?
C42A H42C 0.9900 . ?
C42A H42D 0.9900 . ?
C42' C43A 1.511(8) . ?
C42' H42E 0.9900 . ?
C42' H42F 0.9900 . ?
C43A C44A 1.494(4) . ?
C43A H43C 0.9900 . ?
C43A H43D 0.9900 . ?
C43A H43E 0.9900 . ?
C43A H43F 0.9900 . ?
C44A C45A 1.499(4) . ?
C44A H44C 0.9900 . ?
C44A H44D 0.9900 . ?
C45A H45C 0.9900 . ?
C45A H45D 0.9900 . ?
O51A C52A 1.414(3) . ?
O51A C55A 1.417(3) . ?
C52A C53A 1.487(3) . ?
C52A H52C 0.9900 . ?
C52A H52D 0.9900 . ?
C53A C54A 1.499(3) . ?
C53A H53C 0.9900 . ?
C53A H53D 0.9900 . ?
C54A C55A 1.481(4) . ?
C54A H54C 0.9900 . ?
C54A H54D 0.9900 . ?
C55A H55C 0.9900 . ?
C55A H55D 0.9900 . ?

loop_
_geom_torsion_atom_site_label_1
_geom_torsion_atom_site_label_2
_geom_torsion_atom_site_label_3
_geom_torsion_atom_site_label_4
_geom_torsion
_geom_torsion_site_symmetry_1
_geom_torsion_site_symmetry_2
_geom_torsion_site_symmetry_3
_geom_torsion_site_symmetry_4
_geom_torsion_publ_flag
O41 K1 B2 O1 -146.83(10) . . . . ?
O51 K1 B2 O1 -60.23(11) . . . . ?
N2 K1 B2 O1 36.72(10) . . . . ?
O3 K1 B2 O1 114.51(10) 2_565 . . . ?
N2 K1 B2 O1 121.21(11) 2_565 . . . ?
B3 K1 B2 O1 82.47(13) 2_565 . . . ?
C52 K1 B2 O1 -37.82(14) . . . . ?
C45 K1 B2 O1 -167.53(11) . . . . ?
C26 K1 B2 O1 -110.81(12) . . . . ?
K1 K1 B2 O1 78.39(10) 2_565 . . . ?
O41 K1 B2 O2 112.65(15) . . . . ?
O51 K1 B2 O2 -160.75(15) . . . . ?
O1 K1 B2 O2 -100.52(19) . . . . ?
N2 K1 B2 O2 -63.80(15) . . . . ?
O3 K1 B2 O2 13.99(18) 2_565 . . . ?
N2 K1 B2 O2 20.69(14) 2_565 . . . ?
B3 K1 B2 O2 -18.1(2) 2_565 . . . ?
C52 K1 B2 O2 -138.34(17) . . . . ?
C45 K1 B2 O2 91.95(16) . . . . ?
C26 K1 B2 O2 148.67(18) . . . . ?
K1 K1 B2 O2 -22.14(14) 2_565 . . . ?
O41 K1 B2 C21 -13.28(11) . . . . ?
O51 K1 B2 C21 73.32(10) . . . . ?
O1 K1 B2 C21 133.54(16) . . . . ?
N2 K1 B2 C21 170.27(10) . . . . ?
O3 K1 B2 C21 -111.95(10) 2_565 . . . ?
N2 K1 B2 C21 -105.25(10) 2_565 . . . ?
B3 K1 B2 C21 -143.99(10) 2_565 . . . ?
C52 K1 B2 C21 95.72(13) . . . . ?
C45 K1 B2 C21 -33.99(11) . . . . ?
C26 K1 B2 C21 22.74(9) . . . . ?
K1 K1 B2 C21 -148.07(10) 2_565 . . . ?
O2 B2 O1 B1 -15.3(2) . . . . ?
C21 B2 O1 B1 167.04(15) . . . . ?
K1 B2 O1 B1 -135.57(15) . . . . ?
O2 B2 O1 K1 120.26(14) . . . . ?
C21 B2 O1 K1 -57.40(17) . . . . ?
O3 B1 O1 B2 36.1(2) . . . . ?
N1 B1 O1 B2 154.26(14) . . . . ?
C11 B1 O1 B2 -87.55(18) . . . . ?
O3 B1 O1 K1 -94.10(13) . . . . ?
N1 B1 O1 K1 24.09(16) . . . . ?
C11 B1 O1 K1 142.28(11) . . . . ?
O41 K1 O1 B2 38.97(12) . . . . ?
O51 K1 O1 B2 120.42(11) . . . . ?
N2 K1 O1 B2 -138.82(11) . . . . ?
O3 K1 O1 B2 -89.55(11) 2_565 . . . ?
N2 K1 O1 B2 -54.40(11) 2_565 . . . ?
B3 K1 O1 B2 -124.65(11) 2_565 . . . ?
C52 K1 O1 B2 143.92(14) . . . . ?
C45 K1 O1 B2 14.03(12) . . . . ?
C26 K1 O1 B2 52.14(10) . . . . ?
K1 K1 O1 B2 -93.38(10) 2_565 . . . ?
O41 K1 O1 B1 175.15(10) . . . . ?
O51 K1 O1 B1 -103.40(11) . . . . ?
N2 K1 O1 B1 -2.65(10) . . . . ?
O3 K1 O1 B1 46.63(13) 2_565 . . . ?
N2 K1 O1 B1 81.77(11) 2_565 . . . ?
B3 K1 O1 B1 11.53(13) 2_565 . . . ?
C52 K1 O1 B1 -79.90(14) . . . . ?
B2 K1 O1 B1 136.17(16) . . . . ?
C45 K1 O1 B1 150.20(12) . . . . ?
C26 K1 O1 B1 -171.68(12) . . . . ?
K1 K1 O1 B1 42.79(10) 2_565 . . . ?
O3 B3 O2 B2 14.0(2) . . . . ?
C31 B3 O2 B2 -163.33(15) . . . . ?
K1 B3 O2 B2 -55.02(19) 2_565 . . . ?
O1 B2 O2 B3 -11.5(2) . . . . ?
C21 B2 O2 B3 166.23(15) . . . . ?
K1 B2 O2 B3 53.0(2) . . . . ?
O2 B3 O3 B1 10.3(2) . . . . ?
C31 B3 O3 B1 -172.49(14) . . . . ?
K1 B3 O3 B1 123.97(14) 2_565 . . . ?
O2 B3 O3 K1 -113.70(15) . . . 2_565 ?
C31 B3 O3 K1 63.54(16) . . . 2_565 ?
O1 B1 O3 B3 -33.6(2) . . . . ?
N1 B1 O3 B3 -151.81(14) . . . . ?
C11 B1 O3 B3 89.40(17) . . . . ?
O1 B1 O3 K1 83.60(13) . . . 2_565 ?
N1 B1 O3 K1 -34.63(14) . . . 2_565 ?
C11 B1 O3 K1 -153.41(10) . . . 2_565 ?
O1 B1 N1 C5 126.56(17) . . . . ?
O3 B1 N1 C5 -114.61(18) . . . . ?
C11 B1 N1 C5 6.6(2) . . . . ?
O1 B1 N1 N2 -53.57(19) . . . . ?
O3 B1 N1 N2 65.26(18) . . . . ?
C11 B1 N1 N2 -173.53(14) . . . . ?
C5 N1 N2 C3 -0.19(19) . . . . ?
B1 N1 N2 C3 179.92(14) . . . . ?
C5 N1 N2 K1 -129.71(12) . . . . ?
B1 N1 N2 K1 50.41(16) . . . . ?
C5 N1 N2 K1 126.66(12) . . . 2_565 ?
B1 N1 N2 K1 -53.22(15) . . . 2_565 ?
O41 K1 N2 C3 53.0(5) . . . . ?
O51 K1 N2 C3 -61.36(14) . . . . ?
O1 K1 N2 C3 -143.15(15) . . . . ?
O3 K1 N2 C3 66.32(14) 2_565 . . . ?
N2 K1 N2 C3 130.50(15) 2_565 . . . ?
B3 K1 N2 C3 46.73(14) 2_565 . . . ?
C52 K1 N2 C3 -49.1(2) . . . . ?
B2 K1 N2 C3 -157.89(14) . . . . ?
C45 K1 N2 C3 117.2(2) . . . . ?
C26 K1 N2 C3 -132.97(13) . . . . ?
K1 K1 N2 C3 130.50(15) 2_565 . . . ?
O41 K1 N2 N1 173.7(4) . . . . ?
O51 K1 N2 N1 59.36(11) . . . . ?
O1 K1 N2 N1 -22.42(9) . . . . ?
O3 K1 N2 N1 -172.95(10) 2_565 . . . ?
N2 K1 N2 N1 -108.78(12) 2_565 . . . ?
B3 K1 N2 N1 167.46(11) 2_565 . . . ?
C52 K1 N2 N1 71.65(18) . . . . ?
B2 K1 N2 N1 -37.16(10) . . . . ?
C45 K1 N2 N1 -122.02(17) . . . . ?
C26 K1 N2 N1 -12.25(12) . . . . ?
K1 K1 N2 N1 -108.78(12) 2_565 . . . ?
O41 K1 N2 K1 -77.5(4) . . . 2_565 ?
O51 K1 N2 K1 168.14(5) . . . 2_565 ?
O1 K1 N2 K1 86.35(5) . . . 2_565 ?
O3 K1 N2 K1 -64.18(4) 2_565 . . 2_565 ?
N2 K1 N2 K1 0.0 2_565 . . 2_565 ?
B3 K1 N2 K1 -83.76(5) 2_565 . . 2_565 ?
C52 K1 N2 K1 -179.58(15) . . . 2_565 ?
B2 K1 N2 K1 71.61(5) . . . 2_565 ?
C45 K1 N2 K1 -13.25(18) . . . 2_565 ?
C26 K1 N2 K1 96.53(5) . . . 2_565 ?
N1 N2 C3 C4 0.1(2) . . . . ?
K1 N2 C3 C4 121.66(15) . . . . ?
K1 N2 C3 C4 -117.85(15) 2_565 . . . ?
N2 C3 C4 C5 0.0(2) . . . . ?
N2 N1 C5 C4 0.2(2) . . . . ?
B1 N1 C5 C4 -179.91(16) . . . . ?
C3 C4 C5 N1 -0.1(2) . . . . ?
O1 B1 C11 C16 -24.4(2) . . . . ?
O3 B1 C11 C16 -146.69(16) . . . . ?
N1 B1 C11 C16 94.18(19) . . . . ?
O1 B1 C11 C12 154.9(2) . . . . ?
O3 B1 C11 C12 32.6(3) . . . . ?
N1 B1 C11 C12 -86.5(2) . . . . ?
C16 C11 C12 C13 -4.7(4) . . . . ?
B1 C11 C12 C13 176.0(3) . . . . ?
C11 C12 C13 C14 1.8(5) . . . . ?
C12 C13 C14 C15 2.1(5) . . . . ?
C13 C14 C15 C16 -2.9(4) . . . . ?
C12 C11 C16 C15 3.9(3) . . . . ?
B1 C11 C16 C15 -176.72(17) . . . . ?
C14 C15 C16 C11 -0.2(3) . . . . ?
O1 B2 C21 C26 -9.8(3) . . . . ?
O2 B2 C21 C26 172.51(16) . . . . ?
K1 B2 C21 C26 -51.42(17) . . . . ?
O1 B2 C21 C22 169.53(18) . . . . ?
O2 B2 C21 C22 -8.2(3) . . . . ?
K1 B2 C21 C22 127.88(17) . . . . ?
C26 C21 C22 C23 0.1(3) . . . . ?
B2 C21 C22 C23 -179.3(2) . . . . ?
C21 C22 C23 C24 0.3(4) . . . . ?
C22 C23 C24 C25 -0.4(4) . . . . ?
C23 C24 C25 C26 0.3(4) . . . . ?
C24 C25 C26 C21 0.0(3) . . . . ?
C24 C25 C26 K1 108.9(2) . . . . ?
C22 C21 C26 C25 -0.2(3) . . . . ?
B2 C21 C26 C25 179.13(18) . . . . ?
C22 C21 C26 K1 -130.06(17) . . . . ?
B2 C21 C26 K1 49.27(16) . . . . ?
O41 K1 C26 C25 -9.32(16) . . . . ?
O51 K1 C26 C25 82.97(17) . . . . ?
O1 K1 C26 C25 -177.41(18) . . . . ?
N2 K1 C26 C25 171.43(16) . . . . ?
O3 K1 C26 C25 -47.8(2) 2_565 . . . ?
N2 K1 C26 C25 -102.59(16) 2_565 . . . ?
B3 K1 C26 C25 -7.3(3) 2_565 . . . ?
C52 K1 C26 C25 95.1(2) . . . . ?
B2 K1 C26 C25 -151.57(19) . . . . ?
C45 K1 C26 C25 -32.51(16) . . . . ?
K1 K1 C26 C25 -141.97(16) 2_565 . . . ?
O41 K1 C26 C21 116.44(12) . . . . ?
O51 K1 C26 C21 -151.28(12) . . . . ?
O1 K1 C26 C21 -51.65(10) . . . . ?
N2 K1 C26 C21 -62.82(12) . . . . ?
O3 K1 C26 C21 77.94(13) 2_565 . . . ?
N2 K1 C26 C21 23.17(11) 2_565 . . . ?
B3 K1 C26 C21 118.5(2) 2_565 . . . ?
C52 K1 C26 C21 -139.19(15) . . . . ?
B2 K1 C26 C21 -25.81(10) . . . . ?
C45 K1 C26 C21 93.25(12) . . . . ?
K1 K1 C26 C21 -16.21(12) 2_565 . . . ?
O3 B3 C31 C32 10.1(3) . . . . ?
O2 B3 C31 C32 -172.58(16) . . . . ?
K1 B3 C31 C32 58.76(16) 2_565 . . . ?
O3 B3 C31 C36 -170.01(16) . . . . ?
O2 B3 C31 C36 7.3(2) . . . . ?
K1 B3 C31 C36 -121.35(15) 2_565 . . . ?
C36 C31 C32 C33 -0.5(3) . . . . ?
B3 C31 C32 C33 179.41(19) . . . . ?
C31 C32 C33 C34 0.9(3) . . . . ?
C32 C33 C34 C35 -0.7(3) . . . . ?
C33 C34 C35 C36 0.1(3) . . . . ?
C34 C35 C36 C31 0.3(3) . . . . ?
C32 C31 C36 C35 -0.1(3) . . . . ?
B3 C31 C36 C35 179.97(17) . . . . ?
O51 K1 O41 C42 35.0(3) . . . . ?
O1 K1 O41 C42 117.2(3) . . . . ?
N2 K1 O41 C42 -80.0(5) . . . . ?
O3 K1 O41 C42 -93.4(3) 2_565 . . . ?
N2 K1 O41 C42 -156.7(3) 2_565 . . . ?
B3 K1 O41 C42 -73.9(3) 2_565 . . . ?
C52 K1 O41 C42 20.5(3) . . . . ?
B2 K1 O41 C42 131.6(3) . . . . ?
C45 K1 O41 C42 -159.3(4) . . . . ?
C26 K1 O41 C42 105.6(3) . . . . ?
K1 K1 O41 C42 -150.5(2) 2_565 . . . ?
O51 K1 O41 C45 -165.71(19) . . . . ?
O1 K1 O41 C45 -83.55(19) . . . . ?
N2 K1 O41 C45 79.3(5) . . . . ?
O3 K1 O41 C45 65.89(19) 2_565 . . . ?
N2 K1 O41 C45 2.55(19) 2_565 . . . ?
B3 K1 O41 C45 85.34(19) 2_565 . . . ?
C52 K1 O41 C45 179.8(2) . . . . ?
B2 K1 O41 C45 -69.19(19) . . . . ?
C26 K1 O41 C45 -95.12(19) . . . . ?
K1 K1 O41 C45 8.8(2) 2_565 . . . ?
C45 O41 C42 C43 -37.9(4) . . . . ?
K1 O41 C42 C43 122.2(3) . . . . ?
O41 C42 C43 C44 24.2(4) . . . . ?
C42 C43 C44 C45 -2.3(4) . . . . ?
C42 O41 C45 C44 36.9(4) . . . . ?
K1 O41 C45 C44 -129.1(3) . . . . ?
C42 O41 C45 K1 166.1(3) . . . . ?
C43 C44 C45 O41 -20.4(4) . . . . ?
C43 C44 C45 K1 -65.0(4) . . . . ?
O51 K1 C45 O41 14.8(2) . . . . ?
O1 K1 C45 O41 109.10(18) . . . . ?
N2 K1 C45 O41 -163.73(14) . . . . ?
O3 K1 C45 O41 -111.12(19) 2_565 . . . ?
N2 K1 C45 O41 -177.4(2) 2_565 . . . ?
B3 K1 C45 O41 -97.58(19) 2_565 . . . ?
C52 K1 C45 O41 -0.2(3) . . . . ?
B2 K1 C45 O41 114.44(18) . . . . ?
C26 K1 C45 O41 76.99(18) . . . . ?
K1 K1 C45 O41 -173.37(16) 2_565 . . . ?
O41 K1 C45 C44 72.1(3) . . . . ?
O51 K1 C45 C44 86.9(3) . . . . ?
O1 K1 C45 C44 -178.8(3) . . . . ?
N2 K1 C45 C44 -91.6(3) . . . . ?
O3 K1 C45 C44 -39.0(3) 2_565 . . . ?
N2 K1 C45 C44 -105.3(3) 2_565 . . . ?
B3 K1 C45 C44 -25.5(3) 2_565 . . . ?
C52 K1 C45 C44 71.8(4) . . . . ?
B2 K1 C45 C44 -173.5(3) . . . . ?
C26 K1 C45 C44 149.1(3) . . . . ?
K1 K1 C45 C44 -101.3(3) 2_565 . . . ?
O41 K1 O51 C52 -142.5(4) . . . . ?
O1 K1 O51 C52 94.3(4) . . . . ?
N2 K1 O51 C52 31.3(4) . . . . ?
O3 K1 O51 C52 -61.5(4) 2_565 . . . ?
N2 K1 O51 C52 120.4(4) 2_565 . . . ?
B3 K1 O51 C52 -45.1(4) 2_565 . . . ?
B2 K1 O51 C52 113.7(4) . . . . ?
C45 K1 O51 C52 -148.1(4) . . . . ?
C26 K1 O51 C52 148.4(4) . . . . ?
K1 K1 O51 C52 43.2(4) 2_565 . . . ?
O41 K1 O51 C55 10.6(3) . . . . ?
O1 K1 O51 C55 -112.6(3) . . . . ?
N2 K1 O51 C55 -175.6(3) . . . . ?
O3 K1 O51 C55 91.6(3) 2_565 . . . ?
N2 K1 O51 C55 -86.5(4) 2_565 . . . ?
B3 K1 O51 C55 108.0(3) 2_565 . . . ?
C52 K1 O51 C55 153.1(5) . . . . ?
B2 K1 O51 C55 -93.2(3) . . . . ?
C45 K1 O51 C55 5.0(3) . . . . ?
C26 K1 O51 C55 -58.5(3) . . . . ?
K1 K1 O51 C55 -163.7(3) 2_565 . . . ?
O41 K1 O51 C52' -172.6(3) . . . . ?
O1 K1 O51 C52' 64.2(3) . . . . ?
N2 K1 O51 C52' 1.2(3) . . . . ?
O3 K1 O51 C52' -91.6(3) 2_565 . . . ?
N2 K1 O51 C52' 90.3(4) 2_565 . . . ?
B3 K1 O51 C52' -75.2(3) 2_565 . . . ?
C52 K1 O51 C52' -30.1(3) . . . . ?
B2 K1 O51 C52' 83.6(3) . . . . ?
C45 K1 O51 C52' -178.2(3) . . . . ?
C26 K1 O51 C52' 118.3(3) . . . . ?
K1 K1 O51 C52' 13.1(3) 2_565 . . . ?
C55 O51 C52 C53 8.3(7) . . . . ?
C52' O51 C52 C53 -77.8(7) . . . . ?
K1 O51 C52 C53 170.5(4) . . . . ?
C55 O51 C52 K1 -162.3(3) . . . . ?
C52' O51 C52 K1 111.7(6) . . . . ?
O41 K1 C52 O51 38.6(4) . . . . ?
O1 K1 C52 O51 -84.5(3) . . . . ?
N2 K1 C52 O51 -148.2(4) . . . . ?
O3 K1 C52 O51 130.3(3) 2_565 . . . ?
N2 K1 C52 O51 -149.4(2) 2_565 . . . ?
B3 K1 C52 O51 138.0(3) 2_565 . . . ?
B2 K1 C52 O51 -71.0(3) . . . . ?
C45 K1 C52 O51 38.7(4) . . . . ?
C26 K1 C52 O51 -29.5(3) . . . . ?
K1 K1 C52 O51 -148.5(3) 2_565 . . . ?
O41 K1 C52 C53 14.7(14) . . . . ?
O51 K1 C52 C53 -23.9(11) . . . . ?
O1 K1 C52 C53 -108.4(13) . . . . ?
N2 K1 C52 C53 -172.1(14) . . . . ?
O3 K1 C52 C53 106.4(13) 2_565 . . . ?
N2 K1 C52 C53 -173.3(10) 2_565 . . . ?
B3 K1 C52 C53 114.2(13) 2_565 . . . ?
B2 K1 C52 C53 -94.8(13) . . . . ?
C45 K1 C52 C53 14.8(14) . . . . ?
C26 K1 C52 C53 -53.4(13) . . . . ?
K1 K1 C52 C53 -172.4(13) 2_565 . . . ?
C52 O51 C52' C53 63.1(6) . . . . ?
C55 O51 C52' C53 -39.8(4) . . . . ?
K1 O51 C52' C53 142.3(3) . . . . ?
O51 C52 C53 C54 -18.1(7) . . . . ?
K1 C52 C53 C54 1.0(15) . . . . ?
O51 C52 C53 C52' 75.6(7) . . . . ?
K1 C52 C53 C52' 94.8(14) . . . . ?
O51 C52' C53 C52 -64.8(6) . . . . ?
O51 C52' C53 C54 29.6(5) . . . . ?
C52 C53 C54 C55 20.5(5) . . . . ?
C52' C53 C54 C55 -9.1(4) . . . . ?
C52 O51 C55 C54 5.0(5) . . . . ?
C52' O51 C55 C54 35.4(4) . . . . ?
K1 O51 C55 C54 -147.7(2) . . . . ?
C53 C54 C55 O51 -15.8(4) . . . . ?
O51A K1A B2A O1A -56.17(10) . . . . ?
O41A K1A B2A O1A -146.72(10) . . . . ?
O3A K1A B2A O1A 109.85(10) 2_656 . . . ?
N2A K1A B2A O1A 35.59(10) . . . . ?
N2A K1A B2A O1A 121.99(10) 2_656 . . . ?
B3A K1A B2A O1A 75.38(13) 2_656 . . . ?
C42A K1A B2A O1A -165.77(13) . . . . ?
C42' K1A B2A O1A -169.62(15) . . . . ?
K1A K1A B2A O1A 78.21(9) 2_656 . . . ?
O51A K1A B2A O2A -162.35(14) . . . . ?
O41A K1A B2A O2A 107.09(14) . . . . ?
O3A K1A B2A O2A 3.66(17) 2_656 . . . ?
O1A K1A B2A O2A -106.19(18) . . . . ?
N2A K1A B2A O2A -70.60(14) . . . . ?
N2A K1A B2A O2A 15.80(13) 2_656 . . . ?
B3A K1A B2A O2A -30.81(18) 2_656 . . . ?
C42A K1A B2A O2A 88.04(16) . . . . ?
C42' K1A B2A O2A 84.19(18) . . . . ?
K1A K1A B2A O2A -27.98(13) 2_656 . . . ?
O51A K1A B2A C21A 74.07(10) . . . . ?
O41A K1A B2A C21A -16.49(10) . . . . ?
O3A K1A B2A C21A -119.92(9) 2_656 . . . ?
O1A K1A B2A C21A 130.23(15) . . . . ?
N2A K1A B2A C21A 165.82(10) . . . . ?
N2A K1A B2A C21A -107.78(10) 2_656 . . . ?
B3A K1A B2A C21A -154.39(9) 2_656 . . . ?
C42A K1A B2A C21A -35.54(12) . . . . ?
C42' K1A B2A C21A -39.39(15) . . . . ?
K1A K1A B2A C21A -151.56(10) 2_656 . . . ?
O2A B2A O1A B1A -12.0(2) . . . . ?
C21A B2A O1A B1A 170.60(14) . . . . ?
K1A B2A O1A B1A -127.13(14) . . . . ?
O2A B2A O1A K1A 115.09(14) . . . . ?
C21A B2A O1A K1A -62.28(15) . . . . ?
O3A B1A O1A B2A 36.47(19) . . . . ?
N1A B1A O1A B2A 154.02(13) . . . . ?
C11A B1A O1A B2A -85.79(17) . . . . ?
O3A B1A O1A K1A -83.08(13) . . . . ?
N1A B1A O1A K1A 34.47(14) . . . . ?
C11A B1A O1A K1A 154.66(9) . . . . ?
O51A K1A O1A B2A 123.34(11) . . . . ?
O41A K1A O1A B2A 40.30(12) . . . . ?
O3A K1A O1A B2A -97.73(11) 2_656 . . . ?
N2A K1A O1A B2A -139.92(11) . . . . ?
N2A K1A O1A B2A -55.16(10) 2_656 . . . ?
B3A K1A O1A B2A -130.78(10) 2_656 . . . ?
C42A K1A O1A B2A 15.62(13) . . . . ?
C42' K1A O1A B2A 12.49(17) . . . . ?
K1A K1A O1A B2A -94.60(10) 2_656 . . . ?
O51A K1A O1A B1A -107.51(11) . . . . ?
O41A K1A O1A B1A 169.45(10) . . . . ?
O3A K1A O1A B1A 31.42(12) 2_656 . . . ?
N2A K1A O1A B1A -10.77(10) . . . . ?
N2A K1A O1A B1A 73.99(10) 2_656 . . . ?
B2A K1A O1A B1A 129.15(15) . . . . ?
B3A K1A O1A B1A -1.63(12) 2_656 . . . ?
C42A K1A O1A B1A 144.77(13) . . . . ?
C42' K1A O1A B1A 141.64(16) . . . . ?
K1A K1A O1A B1A 34.55(9) 2_656 . . . ?
O1A B2A O2A B3A -13.9(2) . . . . ?
C21A B2A O2A B3A 163.47(14) . . . . ?
K1A B2A O2A B3A 54.71(18) . . . . ?
O3A B3A O2A B2A 11.8(2) . . . . ?
C31A B3A O2A B2A -165.79(14) . . . . ?
K1A B3A O2A B2A -52.73(19) 2_656 . . . ?
O2A B3A O3A B1A 16.1(2) . . . . ?
C31A B3A O3A B1A -166.37(14) . . . . ?
K1A B3A O3A B1A 134.01(15) 2_656 . . . ?
O2A B3A O3A K1A -117.93(14) . . . 2_656 ?
C31A B3A O3A K1A 59.62(16) . . . 2_656 ?
O1A B1A O3A B3A -38.44(19) . . . . ?
N1A B1A O3A B3A -155.82(13) . . . . ?
C11A B1A O3A B3A 84.37(17) . . . . ?
O1A B1A O3A K1A 89.92(13) . . . 2_656 ?
N1A B1A O3A K1A -27.46(15) . . . 2_656 ?
C11A B1A O3A K1A -147.28(10) . . . 2_656 ?
O1A B1A N1A C5A 118.37(17) . . . . ?
O3A B1A N1A C5A -123.44(17) . . . . ?
C11A B1A N1A C5A -3.0(2) . . . . ?
O1A B1A N1A N2A -60.36(18) . . . . ?
O3A B1A N1A N2A 57.83(19) . . . . ?
C11A B1A N1A N2A 178.27(13) . . . . ?
C5A N1A N2A C3A -0.16(18) . . . . ?
B1A N1A N2A C3A 178.78(15) . . . . ?
C5A N1A N2A K1A -129.95(11) . . . . ?
B1A N1A N2A K1A 48.99(15) . . . . ?
C5A N1A N2A K1A 128.99(11) . . . 2_656 ?
B1A N1A N2A K1A -52.07(15) . . . 2_656 ?
O51A K1A N2A C3A -58.17(13) . . . . ?
O41A K1A N2A C3A 40.8(4) . . . . ?
O3A K1A N2A C3A 67.21(13) 2_656 . . . ?
O1A K1A N2A C3A -138.07(14) . . . . ?
N2A K1A N2A C3A 131.21(14) 2_656 . . . ?
B2A K1A N2A C3A -152.93(13) . . . . ?
B3A K1A N2A C3A 48.62(13) 2_656 . . . ?
C42A K1A N2A C3A 132.7(4) . . . . ?
C42' K1A N2A C3A 103.9(4) . . . . ?
K1A K1A N2A C3A 131.21(14) 2_656 . . . ?
O51A K1A N2A N1A 62.35(10) . . . . ?
O41A K1A N2A N1A 161.3(3) . . . . ?
O3A K1A N2A N1A -172.27(10) 2_656 . . . ?
O1A K1A N2A N1A -17.55(9) . . . . ?
N2A K1A N2A N1A -108.28(11) 2_656 . . . ?
B2A K1A N2A N1A -32.41(10) . . . . ?
B3A K1A N2A N1A 169.14(11) 2_656 . . . ?
C42A K1A N2A N1A -106.8(4) . . . . ?
C42' K1A N2A N1A -135.6(4) . . . . ?
K1A K1A N2A N1A -108.27(11) 2_656 . . . ?
O51A K1A N2A K1A 170.62(5) . . . 2_656 ?
O41A K1A N2A K1A -90.4(3) . . . 2_656 ?
O3A K1A N2A K1A -64.00(4) 2_656 . . 2_656 ?
O1A K1A N2A K1A 90.72(4) . . . 2_656 ?
N2A K1A N2A K1A 0.0 2_656 . . 2_656 ?
B2A K1A N2A K1A 75.86(4) . . . 2_656 ?
B3A K1A N2A K1A -82.58(5) 2_656 . . 2_656 ?
C42A K1A N2A K1A 1.5(4) . . . 2_656 ?
C42' K1A N2A K1A -27.3(4) . . . 2_656 ?
N1A N2A C3A C4A 0.1(2) . . . . ?
K1A N2A C3A C4A 121.63(14) . . . . ?
K1A N2A C3A C4A -119.29(14) 2_656 . . . ?
N2A C3A C4A C5A 0.0(2) . . . . ?
N2A N1A C5A C4A 0.19(19) . . . . ?
B1A N1A C5A C4A -178.65(16) . . . . ?
C3A C4A C5A N1A -0.1(2) . . . . ?
O1A B1A C11A C12A -27.7(2) . . . . ?
O3A B1A C11A C12A -149.28(17) . . . . ?
N1A B1A C11A C12A 91.6(2) . . . . ?
O1A B1A C11A C16A 151.87(15) . . . . ?
O3A B1A C11A C16A 30.3(2) . . . . ?
N1A B1A C11A C16A -88.81(18) . . . . ?
C16A C11A C12A C13A 1.5(3) . . . . ?
B1A C11A C12A C13A -178.95(19) . . . . ?
C11A C12A C13A C14A -0.8(4) . . . . ?
C12A C13A C14A C15A -0.5(4) . . . . ?
C13A C14A C15A C16A 1.0(3) . . . . ?
C14A C15A C16A C11A -0.3(3) . . . . ?
C12A C11A C16A C15A -0.9(3) . . . . ?
B1A C11A C16A C15A 179.49(17) . . . . ?
O1A B2A C21A C26A -10.6(2) . . . . ?
O2A B2A C21A C26A 171.95(15) . . . . ?
K1A B2A C21A C26A -58.15(15) . . . . ?
O1A B2A C21A C22A 170.11(15) . . . . ?
O2A B2A C21A C22A -7.3(2) . . . . ?
K1A B2A C21A C22A 122.58(15) . . . . ?
C26A C21A C22A C23A -0.1(3) . . . . ?
B2A C21A C22A C23A 179.21(16) . . . . ?
C21A C22A C23A C24A -0.1(3) . . . . ?
C22A C23A C24A C25A 0.0(3) . . . . ?
C23A C24A C25A C26A 0.2(3) . . . . ?
C24A C25A C26A C21A -0.4(3) . . . . ?
C22A C21A C26A C25A 0.3(3) . . . . ?
B2A C21A C26A C25A -178.95(18) . . . . ?
O3A B3A C31A C36A 8.7(2) . . . . ?
O2A B3A C31A C36A -173.74(15) . . . . ?
K1A B3A C31A C36A 51.73(15) 2_656 . . . ?
O3A B3A C31A C32A -171.55(16) . . . . ?
O2A B3A C31A C32A 6.1(2) . . . . ?
K1A B3A C31A C32A -128.47(15) 2_656 . . . ?
C36A C31A C32A C33A -0.5(3) . . . . ?
B3A C31A C32A C33A 179.69(17) . . . . ?
C31A C32A C33A C34A 0.5(3) . . . . ?
C32A C33A C34A C35A -0.2(3) . . . . ?
C33A C34A C35A C36A -0.2(3) . . . . ?
C34A C35A C36A C31A 0.3(3) . . . . ?
C32A C31A C36A C35A 0.1(3) . . . . ?
B3A C31A C36A C35A 179.91(17) . . . . ?
O51A K1A O41A C42' -177.4(5) . . . . ?
O3A K1A O41A C42' 57.0(5) 2_656 . . . ?
O1A K1A O41A C42' -97.8(5) . . . . ?
N2A K1A O41A C42' 83.4(6) . . . . ?
N2A K1A O41A C42' -6.1(5) 2_656 . . . ?
B2A K1A O41A C42' -82.4(5) . . . . ?
B3A K1A O41A C42' 75.9(5) 2_656 . . . ?
C42A K1A O41A C42' -29.8(3) . . . . ?
K1A K1A O41A C42' 3.1(5) 2_656 . . . ?
O51A K1A O41A C45A 1.9(3) . . . . ?
O3A K1A O41A C45A -123.8(3) 2_656 . . . ?
O1A K1A O41A C45A 81.4(3) . . . . ?
N2A K1A O41A C45A -97.4(4) . . . . ?
N2A K1A O41A C45A 173.1(3) 2_656 . . . ?
B2A K1A O41A C45A 96.8(3) . . . . ?
B3A K1A O41A C45A -104.9(3) 2_656 . . . ?
C42A K1A O41A C45A 149.4(4) . . . . ?
C42' K1A O41A C45A 179.2(6) . . . . ?
K1A K1A O41A C45A -177.7(3) 2_656 . . . ?
O51A K1A O41A C42A -147.6(3) . . . . ?
O3A K1A O41A C42A 86.8(3) 2_656 . . . ?
O1A K1A O41A C42A -68.0(3) . . . . ?
N2A K1A O41A C42A 113.2(4) . . . . ?
N2A K1A O41A C42A 23.7(3) 2_656 . . . ?
B2A K1A O41A C42A -52.6(3) . . . . ?
B3A K1A O41A C42A 105.7(3) 2_656 . . . ?
C42' K1A O41A C42A 29.8(3) . . . . ?
K1A K1A O41A C42A 32.9(3) 2_656 . . . ?
C42' O41A C42A C43A -76.6(8) . . . . ?
C45A O41A C42A C43A 20.0(6) . . . . ?
K1A O41A C42A C43A -179.2(4) . . . . ?
C42' O41A C42A K1A 102.6(7) . . . . ?
C45A O41A C42A K1A -160.8(3) . . . . ?
O51A K1A C42A C43A 36.7(12) . . . . ?
O41A K1A C42A C43A 2.0(10) . . . . ?
O3A K1A C42A C43A -89.2(12) 2_656 . . . ?
O1A K1A C42A C43A 126.5(12) . . . . ?
N2A K1A C42A C43A -154.8(9) . . . . ?
N2A K1A C42A C43A -153.3(12) 2_656 . . . ?
B2A K1A C42A C43A 132.6(12) . . . . ?
B3A K1A C42A C43A -77.0(12) 2_656 . . . ?
C42' K1A C42A C43A -66.0(13) . . . . ?
K1A K1A C42A C43A -153.7(12) 2_656 . . . ?
O51A K1A C42A O41A 34.6(3) . . . . ?
O3A K1A C42A O41A -91.3(3) 2_656 . . . ?
O1A K1A C42A O41A 124.5(3) . . . . ?
N2A K1A C42A O41A -156.85(15) . . . . ?
N2A K1A C42A O41A -155.3(3) 2_656 . . . ?
B2A K1A C42A O41A 130.6(3) . . . . ?
B3A K1A C42A O41A -79.0(3) 2_656 . . . ?
C42' K1A C42A O41A -68.0(7) . . . . ?
K1A K1A C42A O41A -155.8(2) 2_656 . . . ?
C45A O41A C42' C43A -28.4(7) . . . . ?
C42A O41A C42' C43A 64.4(7) . . . . ?
K1A O41A C42' C43A 151.0(4) . . . . ?
C45A O41A C42' K1A -179.5(4) . . . . ?
C42A O41A C42' K1A -86.7(7) . . . . ?
O51A K1A C42' O41A 2.8(5) . . . . ?
O3A K1A C42' O41A -119.6(5) 2_656 . . . ?
O1A K1A C42' O41A 98.6(4) . . . . ?
N2A K1A C42' O41A -157.87(17) . . . . ?
N2A K1A C42' O41A 173.6(5) 2_656 . . . ?
B2A K1A C42' O41A 103.6(4) . . . . ?
B3A K1A C42' O41A -106.2(4) 2_656 . . . ?
C42A K1A C42' O41A 84.5(8) . . . . ?
K1A K1A C42' O41A -177.7(4) 2_656 . . . ?
O51A K1A C42' C43A -48.7(8) . . . . ?
O41A K1A C42' C43A -51.6(5) . . . . ?
O3A K1A C42' C43A -171.2(8) 2_656 . . . ?
O1A K1A C42' C43A 47.0(8) . . . . ?
N2A K1A C42' C43A 150.5(5) . . . . ?
N2A K1A C42' C43A 122.1(8) 2_656 . . . ?
B2A K1A C42' C43A 52.0(7) . . . . ?
B3A K1A C42' C43A -157.7(7) 2_656 . . . ?
C42A K1A C42' C43A 33.0(6) . . . . ?
K1A K1A C42' C43A 130.7(7) 2_656 . . . ?
O41A C42A C43A C44A -30.6(6) . . . . ?
K1A C42A C43A C44A -32.3(13) . . . . ?
O41A C42A C43A C42' 68.3(7) . . . . ?
K1A C42A C43A C42' 66.7(12) . . . . ?
O41A C42' C43A C42A -72.1(7) . . . . ?
K1A C42' C43A C42A -35.2(6) . . . . ?
O41A C42' C43A C44A 16.6(7) . . . . ?
K1A C42' C43A C44A 53.6(8) . . . . ?
C42A C43A C44A C45A 29.2(5) . . . . ?
C42' C43A C44A C45A 0.5(5) . . . . ?
C42' O41A C45A C44A 29.5(5) . . . . ?
C42A O41A C45A C44A -0.6(4) . . . . ?
K1A O41A C45A C44A -149.7(2) . . . . ?
C43A C44A C45A O41A -17.6(3) . . . . ?
O41A K1A O51A C52A 179.3(2) . . . . ?
O3A K1A O51A C52A -96.28(19) 2_656 . . . ?
O1A K1A O51A C52A 52.98(19) . . . . ?
N2A K1A O51A C52A -9.8(2) . . . . ?
N2A K1A O51A C52A 61.8(4) 2_656 . . . ?
B2A K1A O51A C52A 72.3(2) . . . . ?
B3A K1A O51A C52A -82.4(2) 2_656 . . . ?
C42A K1A O51A C52A 165.8(2) . . . . ?
C42' K1A O51A C52A 178.3(3) . . . . ?
K1A K1A O51A C52A -1.1(2) 2_656 . . . ?
O41A K1A O51A C55A -4.1(2) . . . . ?
O3A K1A O51A C55A 80.3(2) 2_656 . . . ?
O1A K1A O51A C55A -130.5(2) . . . . ?
N2A K1A O51A C55A 166.7(2) . . . . ?
N2A K1A O51A C55A -121.6(3) 2_656 . . . ?
B2A K1A O51A C55A -111.1(2) . . . . ?
B3A K1A O51A C55A 94.2(2) 2_656 . . . ?
C42A K1A O51A C55A -17.6(3) . . . . ?
C42' K1A O51A C55A -5.2(3) . . . . ?
K1A K1A O51A C55A 175.5(2) 2_656 . . . ?
C55A O51A C52A C53A 1.9(3) . . . . ?
K1A O51A C52A C53A 179.33(17) . . . . ?
O51A C52A C53A C54A -19.6(3) . . . . ?
C52A C53A C54A C55A 29.1(3) . . . . ?
C52A O51A C55A C54A 17.1(3) . . . . ?
K1A O51A C55A C54A -159.64(18) . . . . ?
C53A C54A C55A O51A -28.9(3) . . . . ?
